data_1505540
loop_
_publ_author_name
'Xu, Zhen-Xiang'
'Zhang, Chun'
'Zheng, Qi-Yu'
'Chen, Chuan-Feng'
'Huang, Zhi-Tang'

_publ_section_title
;
 A new approach to enantiopure inherently chiral calix[4]arenes:
 determination of their absolute configurations.
;
_journal_issue 22
_journal_name_full 'Organic letters'
_journal_page_first 4447
_journal_page_last 4450
_journal_paper_doi 10.1021/ol701714q
_journal_volume 9
_journal_year 2007
_chemical_absolute_configuration unk
_chemical_formula_moiety 'C64.50 H95 N3 O7.50'
_chemical_formula_sum 'C64.5 H95 N3 O7.5'
_chemical_formula_weight 1032.44
_chemical_name_systematic
; 
 ? 
;
_space_group_IT_number 4
_symmetry_cell_setting monoclinic
_symmetry_space_group_name_Hall 'P 2yb'
_symmetry_space_group_name_H-M 'P 1 21 1'
_atom_sites_solution_hydrogens geom
_atom_sites_solution_primary direct
_atom_sites_solution_secondary difmap
_audit_creation_method SHELXL-97
_cell_angle_alpha 90.00
_cell_angle_beta 96.449(2)
_cell_angle_gamma 90.00
_cell_formula_units_Z 4
_cell_length_a 13.7323(6)
_cell_length_b 13.6624(6)
_cell_length_c 32.8806(17)
_cell_measurement_reflns_used 11568
_cell_measurement_temperature 113(2)
_cell_measurement_theta_max 25.0
_cell_measurement_theta_min 2.5
_cell_volume 6129.9(5)
_computing_cell_refinement CrystalClear
_computing_data_collection CrystalClear
_computing_data_reduction CrystalClear
_computing_publication_material 'CrystalStructure 3.7.0'
_computing_structure_refinement 'SHELXL-97 (Sheldrick, 1997)'
_computing_structure_solution 'SHELXS-97 (Sheldrick, 1990)'
_diffrn_ambient_temperature 113(2)
_diffrn_detector_area_resol_mean 7.31
_diffrn_measured_fraction_theta_full 0.991
_diffrn_measured_fraction_theta_max 0.991
_diffrn_measurement_device_type 'Rigaku Saturn'
_diffrn_measurement_method \w
_diffrn_radiation_monochromator confocal
_diffrn_radiation_source 'rotating anode'
_diffrn_radiation_type MoK\a
_diffrn_radiation_wavelength 0.71070
_diffrn_reflns_av_R_equivalents 0.0461
_diffrn_reflns_av_sigmaI/netI 0.0424
_diffrn_reflns_limit_h_max 18
_diffrn_reflns_limit_h_min -17
_diffrn_reflns_limit_k_max 17
_diffrn_reflns_limit_k_min -17
_diffrn_reflns_limit_l_max 43
_diffrn_reflns_limit_l_min -43
_diffrn_reflns_number 57361
_diffrn_reflns_theta_full 27.82
_diffrn_reflns_theta_max 27.82
_diffrn_reflns_theta_min 1.68
_exptl_absorpt_coefficient_mu 0.072
_exptl_absorpt_correction_T_max 0.9928
_exptl_absorpt_correction_T_min 0.9773
_exptl_absorpt_correction_type multi-scan
_exptl_absorpt_process_details crystalclear
_exptl_crystal_colour colorless
_exptl_crystal_density_diffrn 1.119
_exptl_crystal_density_method 'not measured'
_exptl_crystal_description prism
_exptl_crystal_F_000 2252
_exptl_crystal_size_max 0.32
_exptl_crystal_size_mid 0.26
_exptl_crystal_size_min 0.10
_refine_diff_density_max 0.790
_refine_diff_density_min -0.404
_refine_diff_density_rms 0.048
_refine_ls_abs_structure_details 'None, Friedel Pairs merged'
_refine_ls_extinction_method none
_refine_ls_goodness_of_fit_ref 1.072
_refine_ls_hydrogen_treatment mixed
_refine_ls_matrix_type full
_refine_ls_number_parameters 1442
_refine_ls_number_reflns 14999
_refine_ls_number_restraints 27
_refine_ls_restrained_S_all 1.072
_refine_ls_R_factor_all 0.0660
_refine_ls_R_factor_gt 0.0597
_refine_ls_shift/su_max 0.004
_refine_ls_shift/su_mean 0.000
_refine_ls_structure_factor_coef Fsqd
_refine_ls_weighting_details 'calc w=1/[\s^2^(Fo^2^)+(0.0888P)^2^+0.8904P] where P=(Fo^2^+2Fc^2^)/3'
_refine_ls_weighting_scheme calc
_refine_ls_wR_factor_gt 0.1527
_refine_ls_wR_factor_ref 0.1578
_reflns_number_gt 13544
_reflns_number_total 14999
_reflns_threshold_expression >2sigma(I)
_cod_data_source_file ol701714q-file004.cif
_cod_data_source_block shelxl
_cod_original_formula_sum 'C64.50 H95 N3 O7.50'
_cod_database_code 1505540

loop_
_symmetry_equiv_pos_as_xyz
'x, y, z'
'-x, y+1/2, -z'

loop_
_atom_site_label
_atom_site_type_symbol
_atom_site_fract_x
_atom_site_fract_y
_atom_site_fract_z
_atom_site_U_iso_or_equiv
_atom_site_adp_type
_atom_site_occupancy
_atom_site_symmetry_multiplicity
_atom_site_calc_flag
_atom_site_refinement_flags
_atom_site_disorder_assembly
_atom_site_disorder_group
N1 N 0.37952(18) 0.8250(2) 0.05896(8) 0.0330(6) Uani 1 1 d . . .
N2 N 0.2340(2) 0.7127(2) 0.01296(8) 0.0320(5) Uani 1 1 d . . .
H2 H 0.302(3) 0.715(3) 0.0096(11) 0.038 Uiso 1 1 d . . .
N3 N 0.3371(2) 0.6131(2) -0.03870(8) 0.0355(6) Uani 1 1 d . . .
N4 N 0.7817(2) 0.5025(2) 0.47587(9) 0.0446(7) Uani 1 1 d . . .
N5 N 0.57789(19) 0.5112(2) 0.46958(8) 0.0332(6) Uani 1 1 d . . .
H5A H 0.620(3) 0.541(3) 0.4905(11) 0.040 Uiso 1 1 d . . .
N6 N 0.5487(2) 0.6172(2) 0.53679(8) 0.0375(6) Uani 1 1 d . . .
O1 O 0.12497(16) 1.03403(15) 0.10259(6) 0.0320(5) Uani 1 1 d . . .
O2 O -0.00075(15) 0.87714(16) 0.15304(7) 0.0349(5) Uani 1 1 d . . .
O3 O 0.09583(15) 0.81704(15) 0.24259(6) 0.0288(4) Uani 1 1 d . . .
O4 O 0.23424(15) 0.94415(17) 0.17793(7) 0.0349(5) Uani 1 1 d . . .
O5 O 0.09634(17) 0.6179(2) -0.00214(8) 0.0484(6) Uani 1 1 d . . .
O6 O 0.2838(2) 0.7060(2) -0.09430(8) 0.0519(7) Uani 1 1 d . . .
O7 O 0.44715(18) 0.6884(2) -0.07238(7) 0.0422(6) Uani 1 1 d . . .
O8 O 0.75641(15) 0.21133(15) 0.39047(6) 0.0315(4) Uani 1 1 d . . .
O9 O 0.62154(15) 0.29085(17) 0.29329(6) 0.0320(5) Uani 1 1 d . B .
O10 O 0.75931(14) 0.42999(15) 0.24682(6) 0.0272(4) Uani 1 1 d . . .
O11 O 0.85826(15) 0.37144(15) 0.34500(6) 0.0309(4) Uani 1 1 d . . .
O12 O 0.41333(18) 0.4936(2) 0.45070(8) 0.0540(7) Uani 1 1 d . . .
O13 O 0.5245(2) 0.4782(2) 0.57318(8) 0.0520(7) Uani 1 1 d . . .
O14 O 0.64823(17) 0.58637(18) 0.59349(7) 0.0391(5) Uani 1 1 d . . .
C1 C 0.1518(2) 0.9502(2) 0.08278(9) 0.0305(6) Uani 1 1 d . . .
C2 C 0.2514(2) 0.9277(2) 0.08232(9) 0.0282(6) Uani 1 1 d . . .
C3 C 0.2773(2) 0.8468(2) 0.05949(9) 0.0285(6) Uani 1 1 d . . .
C4 C 0.2035(2) 0.7883(2) 0.03840(8) 0.0289(6) Uani 1 1 d . . .
C5 C 0.1056(2) 0.8078(2) 0.04189(9) 0.0292(6) Uani 1 1 d . . .
H5 H 0.0563 0.7655 0.0292 0.035 Uiso 1 1 calc R . .
C6 C 0.0790(2) 0.8885(2) 0.06380(9) 0.0286(6) Uani 1 1 d . . .
C7 C -0.0292(2) 0.9076(2) 0.06715(9) 0.0325(6) Uani 1 1 d . . .
H7A H -0.0363 0.9675 0.0835 0.039 Uiso 1 1 calc R . .
H7B H -0.0644 0.9181 0.0395 0.039 Uiso 1 1 calc R . .
C8 C -0.05438(19) 0.8071(2) 0.12955(9) 0.0278(6) Uani 1 1 d . . .
C9 C -0.0734(2) 0.8206(2) 0.08746(9) 0.0295(6) Uani 1 1 d . . .
C10 C -0.1272(2) 0.7497(2) 0.06436(9) 0.0326(6) Uani 1 1 d . . .
H10 H -0.1418 0.7599 0.0357 0.039 Uiso 1 1 calc R . .
C11 C -0.1603(2) 0.6649(2) 0.08141(9) 0.0333(7) Uani 1 1 d . . .
C12 C -0.1350(2) 0.6508(2) 0.12345(9) 0.0318(6) Uani 1 1 d . . .
H12 H -0.1549 0.5923 0.1357 0.038 Uiso 1 1 calc R . .
C13 C -0.0814(2) 0.7200(2) 0.14802(9) 0.0273(6) Uani 1 1 d . . .
C14 C -0.0444(2) 0.6989(2) 0.19233(9) 0.0279(6) Uani 1 1 d . . .
H14A H -0.0781 0.6406 0.2019 0.034 Uiso 1 1 calc R . .
H14B H -0.0586 0.7552 0.2097 0.034 Uiso 1 1 calc R . .
C15 C 0.1319(2) 0.7428(2) 0.21930(8) 0.0259(6) Uani 1 1 d . . .
C16 C 0.0654(2) 0.6808(2) 0.19600(8) 0.0266(6) Uani 1 1 d . . .
C17 C 0.1022(2) 0.6069(2) 0.17332(9) 0.0283(6) Uani 1 1 d . . .
H17 H 0.0572 0.5642 0.1582 0.034 Uiso 1 1 calc R . .
C18 C 0.2020(2) 0.5922(2) 0.17163(9) 0.0290(6) Uani 1 1 d . . .
C19 C 0.2660(2) 0.6563(2) 0.19433(9) 0.0299(6) Uani 1 1 d . . .
H19 H 0.3346 0.6481 0.1938 0.036 Uiso 1 1 calc R . .
C20 C 0.2326(2) 0.7323(2) 0.21785(8) 0.0277(6) Uani 1 1 d . . .
C21 C 0.3061(2) 0.8059(2) 0.23845(9) 0.0317(6) Uani 1 1 d . A .
H21A H 0.2706 0.8605 0.2500 0.038 Uiso 1 1 calc R . .
H21B H 0.3476 0.7737 0.2612 0.038 Uiso 1 1 calc R . .
C22 C 0.3290(2) 0.9105(2) 0.17683(9) 0.0294(6) Uani 1 1 d . A .
C23 C 0.3701(2) 0.8454(2) 0.20748(9) 0.0314(6) Uani 1 1 d . . .
C24 C 0.4650(2) 0.8134(2) 0.20596(10) 0.0345(7) Uani 1 1 d . A .
H24 H 0.4933 0.7709 0.2269 0.041 Uiso 1 1 calc R . .
C25 C 0.5216(2) 0.8410(3) 0.17488(10) 0.0347(7) Uani 1 1 d . . .
C26 C 0.4765(2) 0.9016(2) 0.14416(9) 0.0314(6) Uani 1 1 d . A .
H26 H 0.5129 0.9213 0.1226 0.038 Uiso 1 1 calc R . .
C27 C 0.3803(2) 0.9346(2) 0.14372(9) 0.0304(6) Uani 1 1 d . . .
C28 C 0.3304(2) 0.9890(2) 0.10674(9) 0.0316(6) Uani 1 1 d . A .
H28A H 0.3803 1.0080 0.0887 0.038 Uiso 1 1 calc R . .
H28B H 0.3004 1.0497 0.1161 0.038 Uiso 1 1 calc R . .
C29 C 0.1092(3) 1.1158(2) 0.07515(11) 0.0412(8) Uani 1 1 d . . .
H29A H 0.0636 1.0968 0.0510 0.049 Uiso 1 1 calc R . .
H29B H 0.1721 1.1357 0.0656 0.049 Uiso 1 1 calc R . .
C30 C 0.0672(4) 1.1995(3) 0.09671(14) 0.0637(12) Uani 1 1 d . . .
H30A H 0.1109 1.2152 0.1219 0.076 Uiso 1 1 calc R . .
H30B H 0.0026 1.1803 0.1049 0.076 Uiso 1 1 calc R . .
C31 C 0.0549(5) 1.2905(3) 0.06933(16) 0.088(2) Uani 1 1 d . . .
H31A H 0.1191 1.3108 0.0619 0.132 Uiso 1 1 calc R . .
H31B H 0.0265 1.3438 0.0841 0.132 Uiso 1 1 calc R . .
H31C H 0.0114 1.2752 0.0445 0.132 Uiso 1 1 calc R . .
C32 C -0.0560(3) 0.9401(3) 0.17626(12) 0.0500(9) Uani 1 1 d . . .
H32A H -0.0116 0.9677 0.1992 0.060 Uiso 1 1 calc R . .
H32B H -0.1061 0.9006 0.1882 0.060 Uiso 1 1 calc R . .
C33 C -0.1052(3) 1.0210(3) 0.15302(13) 0.0557(10) Uani 1 1 d . . .
H33A H -0.1539 0.9944 0.1314 0.067 Uiso 1 1 calc R . .
H33B H -0.0564 1.0591 0.1396 0.067 Uiso 1 1 calc R . .
C34 C -0.1569(5) 1.0887(4) 0.18110(16) 0.0822(17) Uani 1 1 d . . .
H34A H -0.1996 1.0498 0.1968 0.123 Uiso 1 1 calc R . .
H34B H -0.1964 1.1370 0.1645 0.123 Uiso 1 1 calc R . .
H34C H -0.1078 1.1227 0.2000 0.123 Uiso 1 1 calc R . .
C35 C 0.0965(2) 0.7902(2) 0.28481(8) 0.0327(6) Uani 1 1 d . . .
H35A H 0.1649 0.7853 0.2979 0.039 Uiso 1 1 calc R . .
H35B H 0.0648 0.7256 0.2869 0.039 Uiso 1 1 calc R . .
C36 C 0.0419(2) 0.8669(3) 0.30630(10) 0.0382(7) Uani 1 1 d . . .
H36A H 0.0670 0.9324 0.2998 0.046 Uiso 1 1 calc R . .
H36B H 0.0557 0.8572 0.3362 0.046 Uiso 1 1 calc R . .
C37 C -0.0684(3) 0.8649(3) 0.29457(12) 0.0455(8) Uani 1 1 d . . .
H37A H -0.0828 0.8767 0.2651 0.068 Uiso 1 1 calc R . .
H37B H -0.0992 0.9159 0.3097 0.068 Uiso 1 1 calc R . .
H37C H -0.0941 0.8007 0.3013 0.068 Uiso 1 1 calc R . .
C38 C 0.2199(10) 1.0184(7) 0.2072(4) 0.066(4) Uani 0.431(11) 1 d PD A 1
H38A H 0.2397 0.9923 0.2350 0.079 Uiso 0.431(11) 1 calc PR A 1
H38B H 0.1491 1.0342 0.2053 0.079 Uiso 0.431(11) 1 calc PR A 1
C39 C 0.2765(8) 1.1116(7) 0.2017(3) 0.058(3) Uani 0.431(11) 1 d PD A 1
H39A H 0.2506 1.1425 0.1754 0.070 Uiso 0.431(11) 1 calc PR A 1
H39B H 0.3461 1.0949 0.2000 0.070 Uiso 0.431(11) 1 calc PR A 1
C40 C 0.2706(15) 1.1858(13) 0.2365(6) 0.068(4) Uani 0.431(11) 1 d PDU A 1
H40A H 0.3084 1.2443 0.2312 0.102 Uiso 0.431(11) 1 calc PR A 1
H40B H 0.2977 1.1563 0.2625 0.102 Uiso 0.431(11) 1 calc PR A 1
H40C H 0.2021 1.2039 0.2379 0.102 Uiso 0.431(11) 1 calc PR A 1
C38' C 0.2285(6) 1.0468(6) 0.1881(2) 0.046(2) Uani 0.569(11) 1 d PD A 2
H38C H 0.1611 1.0704 0.1797 0.055 Uiso 0.569(11) 1 calc PR A 2
H38D H 0.2735 1.0840 0.1723 0.055 Uiso 0.569(11) 1 calc PR A 2
C39' C 0.2545(7) 1.0678(5) 0.2332(2) 0.062(3) Uani 0.569(11) 1 d PD A 2
H39C H 0.3241 1.0517 0.2418 0.074 Uiso 0.569(11) 1 calc PR A 2
H39D H 0.2129 1.0288 0.2498 0.074 Uiso 0.569(11) 1 calc PR A 2
C40' C 0.2358(13) 1.1784(8) 0.2384(6) 0.082(4) Uani 0.569(11) 1 d PDU A 2
H40D H 0.2379 1.1940 0.2675 0.123 Uiso 0.569(11) 1 calc PR A 2
H40E H 0.1713 1.1955 0.2243 0.123 Uiso 0.569(11) 1 calc PR A 2
H40F H 0.2865 1.2159 0.2265 0.123 Uiso 0.569(11) 1 calc PR A 2
C41 C 0.4135(2) 0.7344(2) 0.07898(11) 0.0408(8) Uani 1 1 d . . .
H41A H 0.3893 0.6787 0.0620 0.061 Uiso 1 1 calc R . .
H41B H 0.3886 0.7300 0.1057 0.061 Uiso 1 1 calc R . .
H41C H 0.4853 0.7336 0.0827 0.061 Uiso 1 1 calc R . .
C42 C 0.4233(3) 0.8484(3) 0.02191(12) 0.0463(8) Uani 1 1 d . . .
H42A H 0.4012 0.8010 0.0005 0.070 Uiso 1 1 calc R . .
H42B H 0.4949 0.8456 0.0275 0.070 Uiso 1 1 calc R . .
H42C H 0.4034 0.9144 0.0127 0.070 Uiso 1 1 calc R . .
C43 C 0.1817(2) 0.6382(2) -0.00596(9) 0.0329(6) Uani 1 1 d . . .
C44 C 0.2390(2) 0.5750(3) -0.03347(10) 0.0363(7) Uani 1 1 d . . .
H44 H 0.2002 0.5678 -0.0609 0.044 Uiso 1 1 calc R . .
C45 C 0.2614(3) 0.4722(3) -0.01475(11) 0.0412(8) Uani 1 1 d . . .
H45A H 0.2123 0.4533 0.0037 0.049 Uiso 1 1 calc R . .
H45B H 0.2626 0.4220 -0.0364 0.049 Uiso 1 1 calc R . .
C46 C 0.3629(2) 0.4853(3) 0.00903(10) 0.0392(7) Uani 1 1 d . . .
H46A H 0.3581 0.5164 0.0359 0.047 Uiso 1 1 calc R . .
H46B H 0.3968 0.4216 0.0134 0.047 Uiso 1 1 calc R . .
C47 C 0.4161(3) 0.5515(3) -0.01843(11) 0.0406(8) Uani 1 1 d . . .
H47A H 0.4662 0.5917 -0.0021 0.049 Uiso 1 1 calc R . .
H47B H 0.4481 0.5128 -0.0387 0.049 Uiso 1 1 calc R . .
C48 C 0.3499(3) 0.6718(3) -0.07138(10) 0.0379(7) Uani 1 1 d . . .
C49 C 0.4842(3) 0.7460(3) -0.10563(11) 0.0454(8) Uani 1 1 d . . .
C50 C 0.4390(3) 0.8481(3) -0.10769(16) 0.0616(11) Uani 1 1 d . . .
H50A H 0.3687 0.8433 -0.1167 0.092 Uiso 1 1 calc R . .
H50B H 0.4705 0.8882 -0.1272 0.092 Uiso 1 1 calc R . .
H50C H 0.4488 0.8785 -0.0805 0.092 Uiso 1 1 calc R . .
C51 C 0.4624(4) 0.6898(4) -0.14513(12) 0.0661(13) Uani 1 1 d . . .
H51A H 0.4856 0.6222 -0.1411 0.099 Uiso 1 1 calc R . .
H51B H 0.4959 0.7209 -0.1665 0.099 Uiso 1 1 calc R . .
H51C H 0.3915 0.6897 -0.1534 0.099 Uiso 1 1 calc R . .
C52 C 0.5934(3) 0.7503(3) -0.09213(14) 0.0544(10) Uani 1 1 d . . .
H52A H 0.6052 0.7885 -0.0668 0.082 Uiso 1 1 calc R . .
H52B H 0.6268 0.7815 -0.1136 0.082 Uiso 1 1 calc R . .
H52C H 0.6188 0.6838 -0.0873 0.082 Uiso 1 1 calc R . .
C53 C -0.2163(3) 0.5874(3) 0.05454(10) 0.0478(9) Uani 1 1 d . . .
C54 C -0.2887(8) 0.5333(8) 0.07728(17) 0.180(6) Uani 1 1 d . . .
H54A H -0.2537 0.4868 0.0964 0.270 Uiso 1 1 calc R . .
H54B H -0.3349 0.4977 0.0577 0.270 Uiso 1 1 calc R . .
H54C H -0.3246 0.5801 0.0925 0.270 Uiso 1 1 calc R . .
C55 C -0.1416(6) 0.5216(5) 0.0380(3) 0.141(4) Uani 1 1 d . . .
H55A H -0.1135 0.4772 0.0596 0.211 Uiso 1 1 calc R . .
H55B H -0.0893 0.5616 0.0285 0.211 Uiso 1 1 calc R . .
H55C H -0.1734 0.4832 0.0150 0.211 Uiso 1 1 calc R . .
C56 C -0.2776(4) 0.6338(4) 0.01757(16) 0.0805(16) Uani 1 1 d . . .
H56A H -0.3161 0.5829 0.0021 0.121 Uiso 1 1 calc R . .
H56B H -0.2339 0.6653 -0.0001 0.121 Uiso 1 1 calc R . .
H56C H -0.3219 0.6829 0.0271 0.121 Uiso 1 1 calc R . .
C57 C 0.2362(2) 0.5118(2) 0.14402(9) 0.0321(6) Uani 1 1 d . . .
C58 C 0.2001(3) 0.4119(3) 0.15777(11) 0.0437(8) Uani 1 1 d . . .
H58A H 0.2289 0.3985 0.1859 0.066 Uiso 1 1 calc R . .
H58B H 0.2199 0.3606 0.1395 0.066 Uiso 1 1 calc R . .
H58C H 0.1285 0.4128 0.1567 0.066 Uiso 1 1 calc R . .
C59 C 0.1937(3) 0.5323(3) 0.09956(9) 0.0396(7) Uani 1 1 d . . .
H59A H 0.1220 0.5316 0.0976 0.059 Uiso 1 1 calc R . .
H59B H 0.2161 0.4817 0.0816 0.059 Uiso 1 1 calc R . .
H59C H 0.2161 0.5966 0.0912 0.059 Uiso 1 1 calc R . .
C60 C 0.3480(2) 0.5078(3) 0.14516(11) 0.0438(8) Uani 1 1 d . . .
H60A H 0.3723 0.5714 0.1370 0.066 Uiso 1 1 calc R . .
H60B H 0.3660 0.4572 0.1263 0.066 Uiso 1 1 calc R . .
H60C H 0.3771 0.4922 0.1730 0.066 Uiso 1 1 calc R . .
C61 C 0.6256(2) 0.8002(3) 0.17404(11) 0.0458(9) Uani 1 1 d . A .
C62 C 0.6196(3) 0.6879(4) 0.16946(15) 0.0617(12) Uani 1 1 d . . .
H62A H 0.5751 0.6712 0.1450 0.092 Uiso 1 1 calc R A .
H62B H 0.5950 0.6595 0.1937 0.092 Uiso 1 1 calc R . .
H62C H 0.6850 0.6617 0.1667 0.092 Uiso 1 1 calc R . .
C63 C 0.6742(2) 0.8416(3) 0.13787(12) 0.0476(9) Uani 1 1 d . . .
H63A H 0.6356 0.8230 0.1121 0.071 Uiso 1 1 calc R A .
H63B H 0.7406 0.8150 0.1384 0.071 Uiso 1 1 calc R . .
H63C H 0.6774 0.9131 0.1399 0.071 Uiso 1 1 calc R . .
C64 C 0.6892(3) 0.8247(5) 0.21419(13) 0.0764(17) Uani 1 1 d . . .
H64A H 0.7544 0.7958 0.2138 0.115 Uiso 1 1 calc R A .
H64B H 0.6585 0.7980 0.2373 0.115 Uiso 1 1 calc R . .
H64C H 0.6952 0.8959 0.2171 0.115 Uiso 1 1 calc R . .
C65 C 0.7122(2) 0.2922(2) 0.40625(8) 0.0284(6) Uani 1 1 d . . .
C66 C 0.7711(2) 0.3605(2) 0.43012(8) 0.0273(6) Uani 1 1 d . . .
C67 C 0.7251(2) 0.4351(2) 0.45009(9) 0.0301(6) Uani 1 1 d . . .
C68 C 0.6217(2) 0.4417(2) 0.44485(8) 0.0299(6) Uani 1 1 d . . .
C69 C 0.5666(2) 0.3813(2) 0.41723(8) 0.0296(6) Uani 1 1 d . . .
H69 H 0.4981 0.3917 0.4115 0.036 Uiso 1 1 calc R . .
C70 C 0.6111(2) 0.3058(2) 0.39794(8) 0.0281(6) Uani 1 1 d . . .
C71 C 0.5474(2) 0.2402(2) 0.36782(9) 0.0295(6) Uani 1 1 d . . .
H71A H 0.5897 0.1938 0.3547 0.035 Uiso 1 1 calc R . .
H71B H 0.5020 0.2016 0.3829 0.035 Uiso 1 1 calc R . .
C72 C 0.5313(2) 0.3294(2) 0.30028(9) 0.0287(6) Uani 1 1 d . . .
C73 C 0.4890(2) 0.3013(2) 0.33522(9) 0.0285(6) Uani 1 1 d . . .
C74 C 0.3966(2) 0.3393(2) 0.34071(9) 0.0289(6) Uani 1 1 d . . .
H74 H 0.3658 0.3182 0.3637 0.035 Uiso 1 1 calc R . .
C75 C 0.3480(2) 0.4067(2) 0.31390(9) 0.0299(6) Uani 1 1 d . . .
C76 C 0.3960(2) 0.4372(2) 0.28073(9) 0.0306(6) Uani 1 1 d . . .
H76 H 0.3646 0.4836 0.2622 0.037 Uiso 1 1 calc R . .
C77 C 0.4877(2) 0.4021(2) 0.27388(8) 0.0285(6) Uani 1 1 d . . .
C78 C 0.5475(2) 0.4527(2) 0.24400(8) 0.0296(6) Uani 1 1 d . . .
H78A H 0.5038 0.4909 0.2239 0.036 Uiso 1 1 calc R . .
H78B H 0.5823 0.4034 0.2289 0.036 Uiso 1 1 calc R . .
C79 C 0.7230(2) 0.5048(2) 0.26946(8) 0.0247(5) Uani 1 1 d . . .
C80 C 0.6212(2) 0.5204(2) 0.26795(8) 0.0273(6) Uani 1 1 d . . .
C81 C 0.5878(2) 0.5938(2) 0.29184(9) 0.0297(6) Uani 1 1 d . . .
H81 H 0.5191 0.6043 0.2905 0.036 Uiso 1 1 calc R . .
C82 C 0.6500(2) 0.6533(2) 0.31781(8) 0.0286(6) Uani 1 1 d . . .
C83 C 0.7502(2) 0.6350(2) 0.31899(9) 0.0295(6) Uani 1 1 d . . .
H83 H 0.7945 0.6736 0.3365 0.035 Uiso 1 1 calc R . .
C84 C 0.7882(2) 0.5618(2) 0.29531(8) 0.0258(6) Uani 1 1 d . . .
C85 C 0.8978(2) 0.5409(2) 0.30067(9) 0.0283(6) Uani 1 1 d . . .
H85A H 0.9333 0.5954 0.2890 0.034 Uiso 1 1 calc R . .
H85B H 0.9112 0.4802 0.2858 0.034 Uiso 1 1 calc R . .
C86 C 0.90681(19) 0.4462(2) 0.36697(8) 0.0259(6) Uani 1 1 d . . .
C87 C 0.9342(2) 0.5292(2) 0.34597(8) 0.0264(6) Uani 1 1 d . . .
C88 C 0.9860(2) 0.6030(2) 0.36805(8) 0.0264(6) Uani 1 1 d . . .
H88 H 1.0048 0.6594 0.3539 0.032 Uiso 1 1 calc R . .
C89 C 1.0114(2) 0.5968(2) 0.41060(9) 0.0288(6) Uani 1 1 d . . .
C90 C 0.9797(2) 0.5143(2) 0.43030(9) 0.0292(6) Uani 1 1 d . . .
H90 H 0.9956 0.5087 0.4591 0.035 Uiso 1 1 calc R . .
C91 C 0.9253(2) 0.4394(2) 0.40948(8) 0.0264(6) Uani 1 1 d . . .
C92 C 0.8829(2) 0.3547(2) 0.43238(9) 0.0292(6) Uani 1 1 d . . .
H92A H 0.9016 0.2919 0.4204 0.035 Uiso 1 1 calc R . .
H92B H 0.9112 0.3561 0.4614 0.035 Uiso 1 1 calc R . .
C93 C 0.7451(3) 0.1236(2) 0.41436(10) 0.0379(7) Uani 1 1 d . . .
H93A H 0.6752 0.1044 0.4121 0.045 Uiso 1 1 calc R . .
H93B H 0.7676 0.1363 0.4435 0.045 Uiso 1 1 calc R . .
C94 C 0.8048(3) 0.0424(3) 0.39864(13) 0.0544(10) Uani 1 1 d . . .
H94A H 0.7869 0.0362 0.3687 0.065 Uiso 1 1 calc R . .
H94B H 0.7872 -0.0199 0.4114 0.065 Uiso 1 1 calc R . .
C95 C 0.9159(3) 0.0568(4) 0.40698(14) 0.0620(12) Uani 1 1 d . . .
H95A H 0.9347 0.1166 0.3934 0.093 Uiso 1 1 calc R . .
H95B H 0.9494 0.0005 0.3964 0.093 Uiso 1 1 calc R . .
H95C H 0.9347 0.0625 0.4365 0.093 Uiso 1 1 calc R . .
C96 C 0.6151(3) 0.2242(3) 0.25928(10) 0.0385(7) Uani 1 1 d D . .
H96A H 0.6791 0.2210 0.2502 0.046 Uiso 0.465(11) 1 d PR B 1
H96B H 0.5726 0.2538 0.2375 0.046 Uiso 0.465(11) 1 d PR B 1
H96C H 0.6760 0.2225 0.2475 0.046 Uiso 0.535(11) 1 d PR B 2
H96D H 0.5642 0.2442 0.2386 0.046 Uiso 0.535(11) 1 d PR B 2
C97 C 0.5799(11) 0.1181(6) 0.2634(4) 0.044(3) Uani 0.465(11) 1 d PD B 1
H97A H 0.5168 0.1179 0.2754 0.053 Uiso 0.465(11) 1 calc PR B 1
H97B H 0.5691 0.0873 0.2361 0.053 Uiso 0.465(11) 1 calc PR B 1
C98 C 0.6562(7) 0.0594(6) 0.2909(2) 0.050(3) Uani 0.465(11) 1 d PD B 1
H98A H 0.6330 -0.0079 0.2934 0.074 Uiso 0.465(11) 1 calc PR B 1
H98B H 0.6661 0.0896 0.3181 0.074 Uiso 0.465(11) 1 calc PR B 1
H98C H 0.7183 0.0590 0.2788 0.074 Uiso 0.465(11) 1 calc PR B 1
C97' C 0.5926(11) 0.1249(7) 0.2760(3) 0.040(2) Uani 0.535(11) 1 d PD B 2
H97C H 0.5321 0.1285 0.2897 0.048 Uiso 0.535(11) 1 calc PR B 2
H97D H 0.6470 0.1039 0.2965 0.048 Uiso 0.535(11) 1 calc PR B 2
C98' C 0.5790(9) 0.0502(6) 0.2411(3) 0.075(3) Uani 0.535(11) 1 d PD B 2
H98D H 0.5642 -0.0141 0.2521 0.113 Uiso 0.535(11) 1 calc PR B 2
H98E H 0.6393 0.0462 0.2278 0.113 Uiso 0.535(11) 1 calc PR B 2
H98F H 0.5247 0.0709 0.2210 0.113 Uiso 0.535(11) 1 calc PR B 2
C99 C 0.7720(2) 0.4577(2) 0.20576(9) 0.0344(7) Uani 1 1 d . . .
H99A H 0.8109 0.5187 0.2059 0.041 Uiso 1 1 calc R . .
H99B H 0.7074 0.4698 0.1900 0.041 Uiso 1 1 calc R . .
C100 C 0.8242(3) 0.3763(3) 0.18613(11) 0.0471(8) Uani 1 1 d . . .
H10A H 0.8215 0.3892 0.1564 0.056 Uiso 1 1 calc R . .
H10B H 0.7893 0.3140 0.1897 0.056 Uiso 1 1 calc R . .
C101 C 0.9310(3) 0.3649(4) 0.20389(14) 0.0598(11) Uani 1 1 d . . .
H10C H 0.9671 0.4248 0.1989 0.090 Uiso 1 1 calc R . .
H10D H 0.9602 0.3094 0.1907 0.090 Uiso 1 1 calc R . .
H10E H 0.9345 0.3531 0.2334 0.090 Uiso 1 1 calc R . .
C102 C 0.9283(3) 0.3009(3) 0.33259(10) 0.0375(7) Uani 1 1 d . . .
H10F H 0.9639 0.2697 0.3570 0.045 Uiso 1 1 calc R . .
H10G H 0.9767 0.3344 0.3172 0.045 Uiso 1 1 calc R . .
C103 C 0.8739(3) 0.2241(3) 0.30585(10) 0.0416(8) Uani 1 1 d . . .
H10H H 0.8407 0.2552 0.2808 0.050 Uiso 1 1 calc R . .
H10I H 0.8233 0.1931 0.3208 0.050 Uiso 1 1 calc R . .
C104 C 0.9464(4) 0.1454(3) 0.29391(14) 0.0640(12) Uani 1 1 d . . .
H10J H 0.9976 0.1766 0.2799 0.096 Uiso 1 1 calc R . .
H10K H 0.9111 0.0975 0.2756 0.096 Uiso 1 1 calc R . .
H10L H 0.9763 0.1122 0.3186 0.096 Uiso 1 1 calc R . .
C105 C 0.7836(3) 0.6039(2) 0.46279(12) 0.0422(8) Uani 1 1 d . . .
H10M H 0.7215 0.6356 0.4671 0.063 Uiso 1 1 calc R . .
H10N H 0.7926 0.6065 0.4337 0.063 Uiso 1 1 calc R . .
H10O H 0.8379 0.6380 0.4787 0.063 Uiso 1 1 calc R . .
C106 C 0.8110(4) 0.4819(3) 0.51711(11) 0.0583(11) Uani 1 1 d . . .
H10P H 0.7603 0.5041 0.5337 0.087 Uiso 1 1 calc R . .
H10Q H 0.8726 0.5159 0.5258 0.087 Uiso 1 1 calc R . .
H10R H 0.8206 0.4112 0.5206 0.087 Uiso 1 1 calc R . .
C107 C 0.4826(2) 0.5289(3) 0.47303(10) 0.0373(7) Uani 1 1 d . . .
C108 C 0.4626(3) 0.5997(3) 0.50744(10) 0.0412(8) Uani 1 1 d . . .
H108 H 0.4079 0.5738 0.5220 0.049 Uiso 1 1 calc R . .
C109 C 0.4365(3) 0.7032(3) 0.49091(12) 0.0514(10) Uani 1 1 d . . .
H10S H 0.4057 0.7007 0.4622 0.062 Uiso 1 1 calc R . .
H10T H 0.3917 0.7369 0.5079 0.062 Uiso 1 1 calc R . .
C110 C 0.5367(3) 0.7544(3) 0.49394(11) 0.0477(9) Uani 1 1 d . . .
H11A H 0.5718 0.7377 0.4702 0.057 Uiso 1 1 calc R . .
H11B H 0.5291 0.8263 0.4952 0.057 Uiso 1 1 calc R . .
C111 C 0.5916(3) 0.7153(2) 0.53353(10) 0.0381(7) Uani 1 1 d . . .
H11C H 0.6629 0.7115 0.5316 0.046 Uiso 1 1 calc R . .
H11D H 0.5799 0.7568 0.5572 0.046 Uiso 1 1 calc R . .
C112 C 0.5699(3) 0.5530(3) 0.56868(10) 0.0392(7) Uani 1 1 d . . .
C113 C 0.6860(3) 0.5310(3) 0.63055(11) 0.0442(8) Uani 1 1 d . . .
C114 C 0.7136(4) 0.4267(3) 0.61988(14) 0.0627(12) Uani 1 1 d . . .
H11E H 0.6549 0.3916 0.6081 0.094 Uiso 1 1 calc R . .
H11F H 0.7422 0.3930 0.6447 0.094 Uiso 1 1 calc R . .
H11G H 0.7616 0.4285 0.5999 0.094 Uiso 1 1 calc R . .
C115 C 0.6106(3) 0.5325(3) 0.66103(12) 0.0514(9) Uani 1 1 d . . .
H11H H 0.5981 0.6003 0.6687 0.077 Uiso 1 1 calc R . .
H11I H 0.6356 0.4955 0.6855 0.077 Uiso 1 1 calc R . .
H11J H 0.5495 0.5027 0.6486 0.077 Uiso 1 1 calc R . .
C116 C 0.7768(3) 0.5888(3) 0.64645(13) 0.0565(10) Uani 1 1 d . . .
H11K H 0.8243 0.5863 0.6264 0.085 Uiso 1 1 calc R . .
H11L H 0.8060 0.5604 0.6724 0.085 Uiso 1 1 calc R . .
H11M H 0.7586 0.6570 0.6509 0.085 Uiso 1 1 calc R . .
C117 C 0.2488(2) 0.4521(2) 0.32091(10) 0.0340(7) Uani 1 1 d . . .
C118 C 0.1724(3) 0.4326(4) 0.28382(12) 0.0591(12) Uani 1 1 d . . .
H11N H 0.1659 0.3619 0.2793 0.089 Uiso 1 1 calc R . .
H11O H 0.1936 0.4638 0.2595 0.089 Uiso 1 1 calc R . .
H11P H 0.1089 0.4597 0.2891 0.089 Uiso 1 1 calc R . .
C119 C 0.2094(3) 0.4128(3) 0.35967(12) 0.0469(8) Uani 1 1 d . . .
H11Q H 0.1981 0.3421 0.3569 0.070 Uiso 1 1 calc R . .
H11R H 0.1476 0.4457 0.3634 0.070 Uiso 1 1 calc R . .
H11S H 0.2574 0.4254 0.3835 0.070 Uiso 1 1 calc R . .
C120 C 0.2615(3) 0.5640(3) 0.32596(14) 0.0519(9) Uani 1 1 d . . .
H12A H 0.1989 0.5934 0.3311 0.078 Uiso 1 1 calc R . .
H12B H 0.2825 0.5918 0.3009 0.078 Uiso 1 1 calc R . .
H12C H 0.3110 0.5778 0.3491 0.078 Uiso 1 1 calc R . .
C121 C 0.6083(2) 0.7275(3) 0.34611(10) 0.0396(8) Uani 1 1 d . . .
C122 C 0.5542(4) 0.6672(4) 0.37735(13) 0.0671(13) Uani 1 1 d . . .
H12D H 0.5304 0.7118 0.3974 0.101 Uiso 1 1 calc R . .
H12E H 0.5998 0.6199 0.3915 0.101 Uiso 1 1 calc R . .
H12F H 0.4986 0.6323 0.3627 0.101 Uiso 1 1 calc R . .
C123 C 0.6862(3) 0.7885(3) 0.37049(14) 0.0578(10) Uani 1 1 d . . .
H12G H 0.7237 0.8245 0.3517 0.087 Uiso 1 1 calc R . .
H12H H 0.7304 0.7455 0.3878 0.087 Uiso 1 1 calc R . .
H12I H 0.6550 0.8349 0.3877 0.087 Uiso 1 1 calc R . .
C124 C 0.5313(5) 0.7903(5) 0.32271(15) 0.095(2) Uani 1 1 d . . .
H12J H 0.5626 0.8358 0.3051 0.143 Uiso 1 1 calc R . .
H12K H 0.4962 0.8274 0.3420 0.143 Uiso 1 1 calc R . .
H12L H 0.4850 0.7486 0.3058 0.143 Uiso 1 1 calc R . .
C125 C 1.0677(2) 0.6816(2) 0.43310(9) 0.0337(7) Uani 1 1 d . . .
C126 C 1.0872(3) 0.6642(3) 0.47922(10) 0.0439(8) Uani 1 1 d . . .
H12M H 1.1240 0.6032 0.4844 0.066 Uiso 1 1 calc R . .
H12N H 1.0246 0.6594 0.4908 0.066 Uiso 1 1 calc R . .
H12O H 1.1253 0.7189 0.4920 0.066 Uiso 1 1 calc R . .
C127 C 1.0058(3) 0.7759(3) 0.42630(12) 0.0442(8) Uani 1 1 d . . .
H12P H 0.9443 0.7680 0.4385 0.066 Uiso 1 1 calc R . .
H12Q H 0.9913 0.7882 0.3969 0.066 Uiso 1 1 calc R . .
H12R H 1.0425 0.8314 0.4392 0.066 Uiso 1 1 calc R . .
C128 C 1.1659(2) 0.6958(3) 0.41631(11) 0.0423(8) Uani 1 1 d . . .
H12S H 1.2017 0.7497 0.4309 0.063 Uiso 1 1 calc R . .
H12T H 1.1546 0.7113 0.3871 0.063 Uiso 1 1 calc R . .
H12U H 1.2045 0.6355 0.4202 0.063 Uiso 1 1 calc R . .
C129 C 0.1935(9) 0.3811(6) 0.4912(4) 0.184(6) Uani 1 1 d . . .
H12V H 0.2338 0.3285 0.5046 0.276 Uiso 1 1 calc R . .
H12W H 0.1761 0.3648 0.4623 0.276 Uiso 1 1 calc R . .
H12$ H 0.1337 0.3885 0.5046 0.276 Uiso 1 1 calc R . .
O15 O 0.2462(4) 0.4685(5) 0.4943(2) 0.135(2) Uani 1 1 d . . .
H15 H 0.2928 0.4651 0.4799 0.202 Uiso 1 1 calc R . .

loop_
_atom_site_aniso_label
_atom_site_aniso_U_11
_atom_site_aniso_U_22
_atom_site_aniso_U_33
_atom_site_aniso_U_23
_atom_site_aniso_U_13
_atom_site_aniso_U_12
N1 0.0245(12) 0.0337(14) 0.0403(13) -0.0024(11) 0.0011(10) 0.0009(10)
N2 0.0272(13) 0.0346(14) 0.0339(13) -0.0053(11) 0.0017(10) -0.0007(11)
N3 0.0331(13) 0.0400(15) 0.0339(13) 0.0012(11) 0.0056(10) 0.0011(12)
N4 0.0544(18) 0.0304(14) 0.0439(15) 0.0000(12) -0.0163(13) -0.0085(13)
N5 0.0321(13) 0.0351(14) 0.0320(12) -0.0045(11) 0.0021(10) -0.0021(11)
N6 0.0414(15) 0.0397(15) 0.0307(12) -0.0057(11) 0.0005(11) 0.0000(12)
O1 0.0344(11) 0.0248(10) 0.0367(11) 0.0045(8) 0.0042(9) 0.0024(9)
O2 0.0297(10) 0.0296(11) 0.0431(11) 0.0029(9) -0.0059(9) -0.0048(9)
O3 0.0320(11) 0.0285(10) 0.0257(9) 0.0015(8) 0.0030(8) 0.0014(9)
O4 0.0284(11) 0.0357(11) 0.0416(11) -0.0026(10) 0.0085(9) 0.0012(9)
O5 0.0308(12) 0.0502(15) 0.0644(16) -0.0194(13) 0.0054(11) -0.0084(11)
O6 0.0514(15) 0.0606(17) 0.0417(13) 0.0082(12) -0.0040(11) 0.0034(13)
O7 0.0435(13) 0.0467(14) 0.0376(12) 0.0061(10) 0.0098(10) 0.0004(11)
O8 0.0328(11) 0.0250(10) 0.0360(10) 0.0038(8) 0.0011(9) -0.0008(9)
O9 0.0230(10) 0.0409(12) 0.0320(10) 0.0022(9) 0.0029(8) 0.0001(9)
O10 0.0296(10) 0.0259(10) 0.0260(9) 0.0012(8) 0.0027(8) -0.0011(8)
O11 0.0311(10) 0.0245(10) 0.0355(10) -0.0030(8) -0.0030(8) -0.0030(9)
O12 0.0344(13) 0.0653(18) 0.0602(16) -0.0260(14) -0.0039(11) 0.0027(12)
O13 0.0607(17) 0.0400(14) 0.0543(15) -0.0024(12) 0.0022(13) -0.0102(13)
O14 0.0415(12) 0.0371(12) 0.0376(11) 0.0035(10) 0.0000(9) 0.0065(10)
C1 0.0316(15) 0.0297(14) 0.0301(13) 0.0053(12) 0.0038(12) 0.0005(12)
C2 0.0261(14) 0.0278(14) 0.0307(13) 0.0067(11) 0.0035(11) -0.0037(11)
C3 0.0259(14) 0.0279(14) 0.0313(13) 0.0051(11) 0.0014(11) -0.0010(11)
C4 0.0298(14) 0.0291(14) 0.0272(13) 0.0047(11) 0.0016(11) -0.0010(12)
C5 0.0260(14) 0.0312(15) 0.0298(13) 0.0031(11) 0.0004(11) -0.0048(12)
C6 0.0266(14) 0.0289(14) 0.0303(13) 0.0059(11) 0.0033(11) 0.0007(12)
C7 0.0233(14) 0.0349(16) 0.0382(15) 0.0088(13) -0.0009(12) 0.0012(12)
C8 0.0170(12) 0.0291(14) 0.0372(14) 0.0024(12) 0.0021(11) -0.0022(11)
C9 0.0232(13) 0.0312(15) 0.0339(14) 0.0046(12) 0.0027(11) 0.0004(11)
C10 0.0299(15) 0.0385(16) 0.0294(13) 0.0029(13) 0.0037(12) -0.0063(13)
C11 0.0312(15) 0.0388(17) 0.0307(14) -0.0009(13) 0.0070(12) -0.0071(13)
C12 0.0309(15) 0.0307(15) 0.0338(14) 0.0006(12) 0.0041(12) -0.0063(12)
C13 0.0211(13) 0.0280(14) 0.0327(14) 0.0017(11) 0.0028(11) 0.0000(11)
C14 0.0235(13) 0.0307(14) 0.0299(13) 0.0026(11) 0.0042(11) -0.0021(11)
C15 0.0277(14) 0.0249(13) 0.0252(12) 0.0020(10) 0.0035(10) 0.0000(11)
C16 0.0252(13) 0.0272(13) 0.0273(13) 0.0023(11) 0.0025(11) -0.0025(11)
C17 0.0264(14) 0.0274(14) 0.0308(13) 0.0040(11) 0.0017(11) -0.0027(11)
C18 0.0310(15) 0.0261(14) 0.0296(13) 0.0047(11) 0.0023(11) 0.0009(12)
C19 0.0242(14) 0.0345(16) 0.0304(13) 0.0023(12) 0.0013(11) 0.0004(12)
C20 0.0269(14) 0.0315(14) 0.0240(12) 0.0018(11) -0.0006(11) -0.0029(12)
C21 0.0276(14) 0.0368(16) 0.0301(14) -0.0015(12) 0.0010(11) -0.0053(13)
C22 0.0236(13) 0.0322(15) 0.0318(13) -0.0057(12) 0.0002(11) -0.0066(11)
C23 0.0279(14) 0.0358(16) 0.0299(13) -0.0043(12) 0.0007(11) -0.0090(12)
C24 0.0266(14) 0.0377(17) 0.0376(15) 0.0028(13) -0.0031(12) -0.0061(13)
C25 0.0224(14) 0.0426(17) 0.0386(15) 0.0002(14) 0.0017(12) -0.0052(13)
C26 0.0268(14) 0.0312(15) 0.0355(14) 0.0005(12) 0.0010(12) -0.0053(12)
C27 0.0289(14) 0.0276(14) 0.0343(14) -0.0033(12) 0.0020(12) -0.0067(12)
C28 0.0273(14) 0.0300(15) 0.0376(15) 0.0016(12) 0.0043(12) -0.0020(12)
C29 0.0431(19) 0.0310(16) 0.0472(18) 0.0110(14) -0.0053(15) -0.0019(14)
C30 0.095(3) 0.0297(18) 0.062(2) -0.0021(18) -0.012(2) 0.011(2)
C31 0.145(5) 0.029(2) 0.077(3) 0.004(2) -0.045(3) 0.012(3)
C32 0.060(2) 0.0336(17) 0.057(2) -0.0063(17) 0.0091(18) -0.0050(17)
C33 0.061(2) 0.044(2) 0.059(2) 0.0077(18) -0.0054(19) -0.0018(19)
C34 0.127(5) 0.052(3) 0.070(3) 0.002(2) 0.018(3) 0.032(3)
C35 0.0367(16) 0.0345(15) 0.0271(13) 0.0011(12) 0.0038(12) 0.0006(13)
C36 0.0421(18) 0.0402(18) 0.0328(15) -0.0065(13) 0.0059(13) -0.0017(15)
C37 0.0388(18) 0.044(2) 0.055(2) 0.0002(17) 0.0117(16) -0.0005(16)
C38 0.095(9) 0.043(6) 0.065(8) -0.002(6) 0.038(7) 0.020(6)
C39 0.063(6) 0.056(6) 0.057(6) -0.008(5) 0.011(5) 0.012(5)
C40 0.080(9) 0.052(6) 0.071(7) -0.011(5) 0.003(6) 0.007(6)
C38' 0.056(4) 0.040(4) 0.041(4) -0.003(3) 0.006(3) 0.014(3)
C39' 0.103(7) 0.041(4) 0.040(4) -0.006(3) 0.000(4) 0.003(4)
C40' 0.105(9) 0.055(5) 0.086(6) -0.024(5) 0.009(6) 0.010(6)
C41 0.0339(16) 0.0318(16) 0.0538(19) -0.0031(14) -0.0079(15) 0.0028(13)
C42 0.0382(18) 0.049(2) 0.054(2) -0.0051(17) 0.0133(16) -0.0085(16)
C43 0.0288(15) 0.0350(16) 0.0335(14) -0.0021(12) -0.0024(12) -0.0012(12)
C44 0.0340(16) 0.0408(17) 0.0331(15) -0.0054(13) -0.0005(13) -0.0025(14)
C45 0.0424(18) 0.0373(18) 0.0447(18) -0.0061(14) 0.0089(15) -0.0027(15)
C46 0.0393(17) 0.0363(17) 0.0426(17) 0.0023(14) 0.0081(14) 0.0013(14)
C47 0.0354(17) 0.0426(18) 0.0440(17) 0.0078(15) 0.0047(14) 0.0047(15)
C48 0.0413(18) 0.0387(17) 0.0338(15) 0.0011(13) 0.0043(13) 0.0053(14)
C49 0.054(2) 0.0383(18) 0.0473(18) 0.0099(15) 0.0210(16) 0.0008(17)
C50 0.055(2) 0.041(2) 0.091(3) 0.013(2) 0.018(2) 0.0127(19)
C51 0.095(4) 0.070(3) 0.0360(19) 0.0095(19) 0.019(2) 0.008(3)
C52 0.057(2) 0.0363(19) 0.074(3) 0.0070(19) 0.026(2) 0.0046(18)
C53 0.061(2) 0.049(2) 0.0322(15) -0.0051(15) 0.0018(15) -0.0211(18)
C54 0.260(10) 0.230(10) 0.050(3) -0.024(4) 0.017(4) -0.221(9)
C55 0.127(6) 0.093(5) 0.184(8) -0.098(5) -0.062(5) 0.044(4)
C56 0.090(4) 0.075(3) 0.068(3) -0.004(3) -0.028(3) -0.028(3)
C57 0.0326(15) 0.0303(15) 0.0337(14) -0.0025(12) 0.0049(12) 0.0009(12)
C58 0.053(2) 0.0318(17) 0.0471(18) -0.0032(14) 0.0104(16) 0.0015(15)
C59 0.0407(18) 0.0477(19) 0.0311(15) -0.0024(14) 0.0061(13) -0.0031(15)
C60 0.0346(17) 0.048(2) 0.0482(18) -0.0113(16) 0.0035(14) 0.0067(15)
C61 0.0224(15) 0.062(2) 0.0517(19) 0.0167(18) 0.0009(14) 0.0005(15)
C62 0.040(2) 0.064(3) 0.083(3) 0.030(2) 0.016(2) 0.019(2)
C63 0.0243(15) 0.060(2) 0.058(2) 0.0135(19) 0.0063(15) 0.0005(16)
C64 0.0292(19) 0.137(5) 0.059(2) 0.023(3) -0.0099(17) -0.010(3)
C65 0.0311(15) 0.0262(13) 0.0278(13) 0.0043(11) 0.0026(11) -0.0037(12)
C66 0.0259(13) 0.0263(13) 0.0289(13) 0.0056(11) 0.0003(11) -0.0021(11)
C67 0.0311(15) 0.0291(14) 0.0286(13) 0.0020(12) -0.0037(11) -0.0034(12)
C68 0.0335(15) 0.0283(14) 0.0282(13) -0.0006(11) 0.0050(11) -0.0011(12)
C69 0.0278(14) 0.0328(15) 0.0283(13) 0.0021(12) 0.0039(11) -0.0038(12)
C70 0.0309(14) 0.0268(14) 0.0260(12) 0.0040(11) 0.0014(11) -0.0045(12)
C71 0.0289(14) 0.0284(14) 0.0309(14) -0.0010(11) 0.0025(11) -0.0025(12)
C72 0.0219(13) 0.0341(15) 0.0295(13) -0.0025(12) 0.0004(11) -0.0026(11)
C73 0.0276(14) 0.0271(14) 0.0301(13) -0.0019(11) -0.0005(11) -0.0066(11)
C74 0.0274(14) 0.0316(14) 0.0282(13) -0.0027(11) 0.0055(11) -0.0039(12)
C75 0.0264(14) 0.0306(14) 0.0320(14) -0.0053(12) 0.0002(11) -0.0027(11)
C76 0.0270(14) 0.0338(15) 0.0294(13) -0.0010(12) -0.0032(11) -0.0010(12)
C77 0.0240(13) 0.0340(15) 0.0265(13) -0.0017(11) -0.0020(10) -0.0034(12)
C78 0.0274(14) 0.0353(15) 0.0253(12) 0.0004(12) -0.0010(11) -0.0036(12)
C79 0.0266(13) 0.0226(13) 0.0246(12) 0.0040(10) 0.0013(10) -0.0016(11)
C80 0.0266(14) 0.0298(14) 0.0247(12) 0.0045(11) -0.0004(10) -0.0008(11)
C81 0.0269(14) 0.0333(15) 0.0283(13) 0.0024(12) -0.0001(11) 0.0032(12)
C82 0.0292(14) 0.0301(14) 0.0263(13) 0.0026(11) 0.0012(11) 0.0043(12)
C83 0.0288(14) 0.0307(14) 0.0276(13) 0.0022(11) -0.0027(11) -0.0049(12)
C84 0.0250(13) 0.0261(13) 0.0260(12) 0.0052(11) 0.0023(10) -0.0007(11)
C85 0.0235(13) 0.0320(14) 0.0287(13) 0.0000(11) 0.0002(11) -0.0027(11)
C86 0.0202(12) 0.0259(13) 0.0310(13) -0.0023(11) -0.0006(10) -0.0003(11)
C87 0.0197(12) 0.0304(14) 0.0291(13) -0.0018(11) 0.0027(10) 0.0004(11)
C88 0.0235(13) 0.0251(13) 0.0305(13) -0.0004(11) 0.0025(11) -0.0020(11)
C89 0.0240(13) 0.0304(15) 0.0318(14) -0.0030(12) 0.0020(11) -0.0014(11)
C90 0.0276(14) 0.0307(15) 0.0282(13) -0.0008(11) -0.0017(11) 0.0017(12)
C91 0.0224(13) 0.0259(13) 0.0305(13) 0.0012(11) 0.0007(11) 0.0007(11)
C92 0.0270(14) 0.0252(14) 0.0343(14) 0.0046(11) -0.0018(11) -0.0009(11)
C93 0.0435(18) 0.0284(15) 0.0403(16) 0.0077(13) -0.0017(14) -0.0041(14)
C94 0.082(3) 0.0255(16) 0.053(2) -0.0039(15) -0.004(2) 0.0023(18)
C95 0.068(3) 0.054(2) 0.063(2) -0.001(2) 0.006(2) 0.027(2)
C96 0.0376(17) 0.0377(17) 0.0408(17) -0.0040(14) 0.0075(14) 0.0007(14)
C97 0.055(6) 0.039(5) 0.036(7) -0.021(4) -0.005(5) -0.005(4)
C98 0.069(6) 0.036(4) 0.045(4) -0.007(3) 0.013(4) 0.008(4)
C97' 0.050(5) 0.035(4) 0.036(6) -0.008(4) 0.006(4) -0.008(3)
C98' 0.124(9) 0.047(5) 0.057(5) -0.014(4) 0.024(5) 0.001(5)
C99 0.0426(17) 0.0323(16) 0.0287(14) 0.0023(12) 0.0063(12) -0.0020(14)
C100 0.055(2) 0.047(2) 0.0408(18) -0.0008(16) 0.0158(16) 0.0038(18)
C101 0.054(2) 0.061(3) 0.069(3) 0.002(2) 0.025(2) 0.008(2)
C102 0.0404(17) 0.0341(16) 0.0370(15) -0.0048(13) 0.0001(13) 0.0031(14)
C103 0.055(2) 0.0330(17) 0.0361(16) -0.0040(13) 0.0001(15) -0.0057(15)
C104 0.094(3) 0.039(2) 0.058(2) -0.0149(18) 0.000(2) 0.009(2)
C105 0.0395(18) 0.0301(16) 0.056(2) -0.0013(15) 0.0004(15) -0.0009(14)
C106 0.087(3) 0.048(2) 0.0345(17) -0.0049(16) -0.0144(19) -0.009(2)
C107 0.0365(17) 0.0392(17) 0.0359(15) -0.0069(14) 0.0025(13) 0.0026(14)
C108 0.0380(17) 0.049(2) 0.0361(16) -0.0122(15) 0.0035(13) 0.0040(15)
C109 0.052(2) 0.054(2) 0.0446(19) -0.0124(17) -0.0081(16) 0.0195(18)
C110 0.068(3) 0.0363(18) 0.0375(17) -0.0025(14) -0.0005(17) 0.0089(17)
C111 0.0451(19) 0.0340(16) 0.0350(15) -0.0027(13) 0.0030(14) 0.0052(14)
C112 0.0472(19) 0.0372(17) 0.0337(15) -0.0036(13) 0.0067(14) 0.0007(15)
C113 0.053(2) 0.0381(18) 0.0406(17) 0.0022(14) 0.0026(15) 0.0136(16)
C114 0.086(3) 0.044(2) 0.058(2) 0.0015(19) 0.011(2) 0.027(2)
C115 0.061(2) 0.050(2) 0.0445(19) 0.0089(17) 0.0096(17) 0.0102(19)
C116 0.050(2) 0.059(3) 0.057(2) 0.008(2) -0.0080(18) 0.005(2)
C117 0.0276(15) 0.0332(16) 0.0412(16) -0.0040(13) 0.0040(12) 0.0044(12)
C118 0.0278(17) 0.097(3) 0.051(2) -0.019(2) -0.0013(15) 0.011(2)
C119 0.0373(18) 0.049(2) 0.057(2) 0.0021(17) 0.0133(16) 0.0081(16)
C120 0.049(2) 0.042(2) 0.067(2) -0.0041(18) 0.0161(19) 0.0093(17)
C121 0.0362(17) 0.049(2) 0.0325(15) -0.0098(14) -0.0013(13) 0.0104(15)
C122 0.063(3) 0.091(4) 0.050(2) -0.022(2) 0.017(2) -0.014(3)
C123 0.063(3) 0.046(2) 0.064(2) -0.0221(19) 0.007(2) -0.001(2)
C124 0.125(5) 0.088(4) 0.063(3) -0.029(3) -0.027(3) 0.075(4)
C125 0.0367(16) 0.0322(15) 0.0321(14) -0.0045(12) 0.0032(12) -0.0081(13)
C126 0.050(2) 0.0441(19) 0.0357(16) -0.0090(15) -0.0025(14) -0.0116(16)
C127 0.047(2) 0.0315(17) 0.053(2) -0.0067(15) 0.0003(16) -0.0048(15)
C128 0.0350(17) 0.0438(19) 0.0470(18) -0.0042(15) 0.0002(14) -0.0119(15)
C129 0.211(11) 0.062(5) 0.299(15) 0.056(7) 0.114(10) 0.063(6)
O15 0.099(4) 0.140(6) 0.173(6) -0.002(4) 0.049(3) -0.016(4)

loop_
_atom_type_symbol
_atom_type_description
_atom_type_scat_dispersion_real
_atom_type_scat_dispersion_imag
_atom_type_scat_source
C C 0.0033 0.0000 'International Tables Vol C Tables 4.2.6.8 and 6.1.1.4'
H H 0.0000 0.0000 'International Tables Vol C Tables 4.2.6.8 and 6.1.1.4'
N N 0.0061 0.0000 'International Tables Vol C Tables 4.2.6.8 and 6.1.1.4'
O O 0.0106 0.0000 'International Tables Vol C Tables 4.2.6.8 and 6.1.1.4'

loop_
_geom_angle_atom_site_label_1
_geom_angle_atom_site_label_2
_geom_angle_atom_site_label_3
_geom_angle
C3 N1 C42 117.5(3)
C3 N1 C41 115.8(3)
C42 N1 C41 115.2(3)
C43 N2 C4 129.7(3)
C43 N2 H2 116(2)
C4 N2 H2 114(2)
C48 N3 C47 122.5(3)
C48 N3 C44 119.9(3)
C47 N3 C44 112.5(3)
C106 N4 C67 121.8(3)
C106 N4 C105 117.8(3)
C67 N4 C105 117.9(3)
C107 N5 C68 130.0(3)
C107 N5 H5A 113(2)
C68 N5 H5A 116(2)
C112 N6 C108 119.1(3)
C112 N6 C111 125.8(3)
C108 N6 C111 113.7(3)
C1 O1 C29 112.1(2)
C8 O2 C32 115.7(2)
C15 O3 C35 112.4(2)
C22 O4 C38 117.1(6)
C22 O4 C38' 113.8(4)
C38 O4 C38' 30.6(4)
C48 O7 C49 121.7(3)
C65 O8 C93 112.2(2)
C72 O9 C96 113.1(2)
C79 O10 C99 113.6(2)
C86 O11 C102 110.0(2)
C112 O14 C113 120.4(3)
O1 C1 C6 119.5(3)
O1 C1 C2 119.7(3)
C6 C1 C2 120.8(3)
C3 C2 C1 119.0(3)
C3 C2 C28 120.4(3)
C1 C2 C28 120.7(3)
C2 C3 C4 119.8(3)
C2 C3 N1 118.4(3)
C4 C3 N1 121.7(3)
C5 C4 C3 120.0(3)
C5 C4 N2 122.7(3)
C3 C4 N2 117.2(3)
C4 C5 C6 120.6(3)
C4 C5 H5 119.7
C6 C5 H5 119.7
C5 C6 C1 119.5(3)
C5 C6 C7 119.3(3)
C1 C6 C7 121.2(3)
C9 C7 C6 109.7(2)
C9 C7 H7A 109.7
C6 C7 H7A 109.7
C9 C7 H7B 109.7
C6 C7 H7B 109.7
H7A C7 H7B 108.2
O2 C8 C9 119.4(3)
O2 C8 C13 119.5(2)
C9 C8 C13 120.9(3)
C10 C9 C8 118.7(3)
C10 C9 C7 121.2(3)
C8 C9 C7 120.0(3)
C11 C10 C9 122.6(3)
C11 C10 H10 118.7
C9 C10 H10 118.7
C10 C11 C12 117.2(3)
C10 C11 C53 120.8(3)
C12 C11 C53 121.9(3)
C13 C12 C11 122.3(3)
C13 C12 H12 118.9
C11 C12 H12 118.9
C12 C13 C8 118.1(3)
C12 C13 C14 121.6(3)
C8 C13 C14 120.1(3)
C13 C14 C16 109.2(2)
C13 C14 H14A 109.8
C16 C14 H14A 109.8
C13 C14 H14B 109.8
C16 C14 H14B 109.8
H14A C14 H14B 108.3
O3 C15 C20 120.5(2)
O3 C15 C16 119.1(2)
C20 C15 C16 120.3(3)
C17 C16 C15 118.5(3)
C17 C16 C14 119.7(2)
C15 C16 C14 121.5(3)
C16 C17 C18 123.2(3)
C16 C17 H17 118.4
C18 C17 H17 118.4
C17 C18 C19 116.9(3)
C17 C18 C57 119.7(3)
C19 C18 C57 123.4(3)
C18 C19 C20 122.2(3)
C18 C19 H19 118.9
C20 C19 H19 118.9
C15 C20 C19 118.8(3)
C15 C20 C21 121.6(3)
C19 C20 C21 119.4(3)
C23 C21 C20 109.9(2)
C23 C21 H21A 109.7
C20 C21 H21A 109.7
C23 C21 H21B 109.7
C20 C21 H21B 109.7
H21A C21 H21B 108.2
O4 C22 C27 119.9(3)
O4 C22 C23 119.4(3)
C27 C22 C23 120.4(3)
C24 C23 C22 118.4(3)
C24 C23 C21 122.2(3)
C22 C23 C21 119.2(3)
C23 C24 C25 122.9(3)
C23 C24 H24 118.5
C25 C24 H24 118.5
C26 C25 C24 116.7(3)
C26 C25 C61 122.7(3)
C24 C25 C61 120.5(3)
C27 C26 C25 122.8(3)
C27 C26 H26 118.6
C25 C26 H26 118.6
C26 C27 C22 118.3(3)
C26 C27 C28 120.5(3)
C22 C27 C28 121.0(3)
C27 C28 C2 112.4(2)
C27 C28 H28A 109.1
C2 C28 H28A 109.1
C27 C28 H28B 109.1
C2 C28 H28B 109.1
H28A C28 H28B 107.8
O1 C29 C30 109.6(3)
O1 C29 H29A 109.7
C30 C29 H29A 109.7
O1 C29 H29B 109.7
C30 C29 H29B 109.7
H29A C29 H29B 108.2
C29 C30 C31 111.4(4)
C29 C30 H30A 109.4
C31 C30 H30A 109.4
C29 C30 H30B 109.4
C31 C30 H30B 109.4
H30A C30 H30B 108.0
C30 C31 H31A 109.5
C30 C31 H31B 109.5
H31A C31 H31B 109.5
C30 C31 H31C 109.5
H31A C31 H31C 109.5
H31B C31 H31C 109.5
O2 C32 C33 114.7(3)
O2 C32 H32A 108.6
C33 C32 H32A 108.6
O2 C32 H32B 108.6
C33 C32 H32B 108.6
H32A C32 H32B 107.6
C32 C33 C34 111.0(4)
C32 C33 H33A 109.4
C34 C33 H33A 109.4
C32 C33 H33B 109.4
C34 C33 H33B 109.4
H33A C33 H33B 108.0
C33 C34 H34A 109.5
C33 C34 H34B 109.5
H34A C34 H34B 109.5
C33 C34 H34C 109.5
H34A C34 H34C 109.5
H34B C34 H34C 109.5
O3 C35 C36 109.0(3)
O3 C35 H35A 109.9
C36 C35 H35A 109.9
O3 C35 H35B 109.9
C36 C35 H35B 109.9
H35A C35 H35B 108.3
C35 C36 C37 113.7(3)
C35 C36 H36A 108.8
C37 C36 H36A 108.8
C35 C36 H36B 108.8
C37 C36 H36B 108.8
H36A C36 H36B 107.7
C36 C37 H37A 109.5
C36 C37 H37B 109.5
H37A C37 H37B 109.5
C36 C37 H37C 109.5
H37A C37 H37C 109.5
H37B C37 H37C 109.5
O4 C38 C39 113.9(9)
O4 C38 H38A 108.8
C39 C38 H38A 108.8
O4 C38 H38B 108.8
C39 C38 H38B 108.8
H38A C38 H38B 107.7
C38 C39 C40 113.2(11)
C38 C39 H39A 108.9
C40 C39 H39A 108.9
C38 C39 H39B 108.9
C40 C39 H39B 108.9
H39A C39 H39B 107.7
O4 C38' C39' 113.4(6)
O4 C38' H38C 108.9
C39' C38' H38C 108.9
O4 C38' H38D 108.9
C39' C38' H38D 108.9
H38C C38' H38D 107.7
C38' C39' C40' 105.6(8)
C38' C39' H39C 110.6
C40' C39' H39C 110.6
C38' C39' H39D 110.6
C40' C39' H39D 110.6
H39C C39' H39D 108.7
C39' C40' H40D 109.5
C39' C40' H40E 109.5
H40D C40' H40E 109.5
C39' C40' H40F 109.5
H40D C40' H40F 109.5
H40E C40' H40F 109.5
N1 C41 H41A 109.5
N1 C41 H41B 109.5
H41A C41 H41B 109.5
N1 C41 H41C 109.5
H41A C41 H41C 109.5
H41B C41 H41C 109.5
N1 C42 H42A 109.5
N1 C42 H42B 109.5
H42A C42 H42B 109.5
N1 C42 H42C 109.5
H42A C42 H42C 109.5
H42B C42 H42C 109.5
O5 C43 N2 125.9(3)
O5 C43 C44 119.6(3)
N2 C43 C44 114.5(3)
N3 C44 C43 114.0(3)
N3 C44 C45 102.9(3)
C43 C44 C45 111.7(3)
N3 C44 H44 109.4
C43 C44 H44 109.4
C45 C44 H44 109.4
C46 C45 C44 103.1(3)
C46 C45 H45A 111.1
C44 C45 H45A 111.1
C46 C45 H45B 111.1
C44 C45 H45B 111.1
H45A C45 H45B 109.1
C47 C46 C45 103.7(3)
C47 C46 H46A 111.0
C45 C46 H46A 111.0
C47 C46 H46B 111.0
C45 C46 H46B 111.0
H46A C46 H46B 109.0
N3 C47 C46 103.3(3)
N3 C47 H47A 111.1
C46 C47 H47A 111.1
N3 C47 H47B 111.1
C46 C47 H47B 111.1
H47A C47 H47B 109.1
O6 C48 O7 126.4(3)
O6 C48 N3 124.3(3)
O7 C48 N3 109.3(3)
O7 C49 C51 108.3(3)
O7 C49 C52 102.4(3)
C51 C49 C52 111.4(4)
O7 C49 C50 110.3(3)
C51 C49 C50 112.8(4)
C52 C49 C50 111.1(3)
C49 C50 H50A 109.5
C49 C50 H50B 109.5
H50A C50 H50B 109.5
C49 C50 H50C 109.5
H50A C50 H50C 109.5
H50B C50 H50C 109.5
C49 C51 H51A 109.5
C49 C51 H51B 109.5
H51A C51 H51B 109.5
C49 C51 H51C 109.5
H51A C51 H51C 109.5
H51B C51 H51C 109.5
C49 C52 H52A 109.5
C49 C52 H52B 109.5
H52A C52 H52B 109.5
C49 C52 H52C 109.5
H52A C52 H52C 109.5
H52B C52 H52C 109.5
C54 C53 C55 113.6(7)
C54 C53 C11 111.8(3)
C55 C53 C11 107.6(4)
C54 C53 C56 105.2(5)
C55 C53 C56 107.1(5)
C11 C53 C56 111.5(3)
C53 C54 H54A 109.5
C53 C54 H54B 109.5
H54A C54 H54B 109.5
C53 C54 H54C 109.5
H54A C54 H54C 109.5
H54B C54 H54C 109.5
C53 C55 H55A 109.5
C53 C55 H55B 109.5
H55A C55 H55B 109.5
C53 C55 H55C 109.5
H55A C55 H55C 109.5
H55B C55 H55C 109.5
C53 C56 H56A 109.5
C53 C56 H56B 109.5
H56A C56 H56B 109.5
C53 C56 H56C 109.5
H56A C56 H56C 109.5
H56B C56 H56C 109.5
C60 C57 C18 112.5(3)
C60 C57 C58 108.5(3)
C18 C57 C58 109.4(3)
C60 C57 C59 107.6(3)
C18 C57 C59 108.9(3)
C58 C57 C59 109.9(3)
C57 C58 H58A 109.5
C57 C58 H58B 109.5
H58A C58 H58B 109.5
C57 C58 H58C 109.5
H58A C58 H58C 109.5
H58B C58 H58C 109.5
C57 C59 H59A 109.5
C57 C59 H59B 109.5
H59A C59 H59B 109.5
C57 C59 H59C 109.5
H59A C59 H59C 109.5
H59B C59 H59C 109.5
C57 C60 H60A 109.5
C57 C60 H60B 109.5
H60A C60 H60B 109.5
C57 C60 H60C 109.5
H60A C60 H60C 109.5
H60B C60 H60C 109.5
C63 C61 C64 109.3(3)
C63 C61 C25 111.5(3)
C64 C61 C25 110.2(4)
C63 C61 C62 108.3(4)
C64 C61 C62 108.7(4)
C25 C61 C62 108.8(3)
C61 C62 H62A 109.5
C61 C62 H62B 109.5
H62A C62 H62B 109.5
C61 C62 H62C 109.5
H62A C62 H62C 109.5
H62B C62 H62C 109.5
C61 C63 H63A 109.5
C61 C63 H63B 109.5
H63A C63 H63B 109.5
C61 C63 H63C 109.5
H63A C63 H63C 109.5
H63B C63 H63C 109.5
C61 C64 H64A 109.5
C61 C64 H64B 109.5
H64A C64 H64B 109.5
C61 C64 H64C 109.5
H64A C64 H64C 109.5
H64B C64 H64C 109.5
O8 C65 C70 119.9(3)
O8 C65 C66 119.0(3)
C70 C65 C66 121.0(3)
C67 C66 C65 118.7(3)
C67 C66 C92 121.2(3)
C65 C66 C92 120.1(3)
C66 C67 C68 119.2(3)
C66 C67 N4 120.4(3)
C68 C67 N4 120.3(3)
C69 C68 C67 120.5(3)
C69 C68 N5 122.4(3)
C67 C68 N5 117.0(3)
C68 C69 C70 120.4(3)
C68 C69 H69 119.8
C70 C69 H69 119.8
C69 C70 C65 119.2(3)
C69 C70 C71 118.7(3)
C65 C70 C71 122.1(3)
C73 C71 C70 110.6(2)
C73 C71 H71A 109.5
C70 C71 H71A 109.5
C73 C71 H71B 109.5
C70 C71 H71B 109.5
H71A C71 H71B 108.1
O9 C72 C73 119.5(3)
O9 C72 C77 119.4(3)
C73 C72 C77 120.9(3)
C72 C73 C74 118.0(3)
C72 C73 C71 119.8(3)
C74 C73 C71 121.9(3)
C75 C74 C73 122.7(3)
C75 C74 H74 118.7
C73 C74 H74 118.7
C74 C75 C76 117.1(3)
C74 C75 C117 122.8(3)
C76 C75 C117 120.0(3)
C77 C76 C75 122.6(3)
C77 C76 H76 118.7
C75 C76 H76 118.7
C76 C77 C72 118.3(3)
C76 C77 C78 121.0(3)
C72 C77 C78 119.8(3)
C77 C78 C80 108.6(2)
C77 C78 H78A 110.0
C80 C78 H78A 110.0
C77 C78 H78B 110.0
C80 C78 H78B 110.0
H78A C78 H78B 108.4
O10 C79 C84 119.4(2)
O10 C79 C80 120.4(2)
C84 C79 C80 120.1(3)
C81 C80 C79 118.7(3)
C81 C80 C78 119.3(3)
C79 C80 C78 121.7(3)
C80 C81 C82 123.3(3)
C80 C81 H81 118.4
C82 C81 H81 118.4
C83 C82 C81 116.5(3)
C83 C82 C121 122.5(3)
C81 C82 C121 120.8(3)
C82 C83 C84 122.7(3)
C82 C83 H83 118.7
C84 C83 H83 118.7
C79 C84 C83 118.7(3)
C79 C84 C85 121.5(3)
C83 C84 C85 119.6(2)
C84 C85 C87 110.1(2)
C84 C85 H85A 109.6
C87 C85 H85A 109.6
C84 C85 H85B 109.6
C87 C85 H85B 109.6
H85A C85 H85B 108.2
O11 C86 C91 119.8(3)
O11 C86 C87 118.8(2)
C91 C86 C87 121.3(3)
C88 C87 C86 118.7(2)
C88 C87 C85 121.7(3)
C86 C87 C85 119.3(2)
C87 C88 C89 122.0(3)
C87 C88 H88 119.0
C89 C88 H88 119.0
C90 C89 C88 117.1(3)
C90 C89 C125 123.6(3)
C88 C89 C125 119.3(3)
C89 C90 C91 122.8(3)
C89 C90 H90 118.6
C91 C90 H90 118.6
C86 C91 C90 117.9(3)
C86 C91 C92 120.5(2)
C90 C91 C92 121.6(2)
C66 C92 C91 111.8(2)
C66 C92 H92A 109.2
C91 C92 H92A 109.3
C66 C92 H92B 109.3
C91 C92 H92B 109.3
H92A C92 H92B 107.9
O8 C93 C94 109.1(3)
O8 C93 H93A 109.9
C94 C93 H93A 109.9
O8 C93 H93B 109.9
C94 C93 H93B 109.9
H93A C93 H93B 108.3
C93 C94 C95 114.4(3)
C93 C94 H94A 108.7
C95 C94 H94A 108.7
C93 C94 H94B 108.7
C95 C94 H94B 108.7
H94A C94 H94B 107.6
C94 C95 H95A 109.5
C94 C95 H95B 109.5
H95A C95 H95B 109.5
C94 C95 H95C 109.5
H95A C95 H95C 109.5
H95B C95 H95C 109.5
O9 C96 C97' 106.4(4)
O9 C96 C97 121.3(6)
C97' C96 C97 16.6(5)
O9 C96 H96A 107.0
C97' C96 H96A 107.8
C97 C96 H96A 107.0
O9 C96 H96B 106.9
C97' C96 H96B 121.2
C97 C96 H96B 107.0
H96A C96 H96B 106.8
O9 C96 H96C 110.4
C97' C96 H96C 110.4
C97 C96 H96C 108.1
H96A C96 H96C 5.7
H96B C96 H96C 101.2
O9 C96 H96D 110.3
C97' C96 H96D 110.6
C97 C96 H96D 96.9
H96A C96 H96D 114.3
H96B C96 H96D 10.8
H96C C96 H96D 108.6
C98 C97 C96 110.1(7)
C98 C97 H97A 109.6
C96 C97 H97A 109.6
C98 C97 H97B 109.6
C96 C97 H97B 109.6
H97A C97 H97B 108.1
C97 C98 H98A 109.5
C97 C98 H98B 109.5
H98A C98 H98B 109.5
C97 C98 H98C 109.5
H98A C98 H98C 109.5
H98B C98 H98C 109.5
C96 C97' C98' 109.7(7)
C96 C97' H97C 109.7
C98' C97' H97C 109.7
C96 C97' H97D 109.7
C98' C97' H97D 109.7
H97C C97' H97D 108.2
C97' C98' H98D 109.5
C97' C98' H98E 109.5
H98D C98' H98E 109.5
C97' C98' H98F 109.5
H98D C98' H98F 109.5
H98E C98' H98F 109.5
O10 C99 C100 108.8(3)
O10 C99 H99A 109.9
C100 C99 H99A 109.9
O10 C99 H99B 109.9
C100 C99 H99B 109.9
H99A C99 H99B 108.3
C99 C100 C101 113.3(3)
C99 C100 H10A 108.9
C101 C100 H10A 108.9
C99 C100 H10B 108.9
C101 C100 H10B 108.9
H10A C100 H10B 107.7
C100 C101 H10C 109.5
C100 C101 H10D 109.5
H10C C101 H10D 109.5
C100 C101 H10E 109.5
H10C C101 H10E 109.5
H10D C101 H10E 109.5
O11 C102 C103 109.0(3)
O11 C102 H10F 109.9
C103 C102 H10F 109.9
O11 C102 H10G 109.9
C103 C102 H10G 109.9
H10F C102 H10G 108.3
C102 C103 C104 109.9(3)
C102 C103 H10H 109.7
C104 C103 H10H 109.7
C102 C103 H10I 109.7
C104 C103 H10I 109.7
H10H C103 H10I 108.2
C103 C104 H10J 109.5
C103 C104 H10K 109.5
H10J C104 H10K 109.5
C103 C104 H10L 109.5
H10J C104 H10L 109.5
H10K C104 H10L 109.5
N4 C105 H10M 109.5
N4 C105 H10N 109.5
H10M C105 H10N 109.5
N4 C105 H10O 109.5
H10M C105 H10O 109.5
H10N C105 H10O 109.5
N4 C106 H10P 109.5
N4 C106 H10Q 109.5
H10P C106 H10Q 109.5
N4 C106 H10R 109.5
H10P C106 H10R 109.5
H10Q C106 H10R 109.5
O12 C107 N5 124.8(3)
O12 C107 C108 119.7(3)
N5 C107 C108 115.5(3)
N6 C108 C107 113.0(3)
N6 C108 C109 102.8(3)
C107 C108 C109 111.8(3)
N6 C108 H108 109.7
C107 C108 H108 109.7
C109 C108 H108 109.7
C110 C109 C108 102.9(3)
C110 C109 H10S 111.2
C108 C109 H10S 111.2
C110 C109 H10T 111.2
C108 C109 H10T 111.2
H10S C109 H10T 109.1
C111 C110 C109 104.4(3)
C111 C110 H11A 110.9
C109 C110 H11A 110.9
C111 C110 H11B 110.9
C109 C110 H11B 110.9
H11A C110 H11B 108.9
N6 C111 C110 102.5(3)
N6 C111 H11C 111.3
C110 C111 H11C 111.3
N6 C111 H11D 111.3
C110 C111 H11D 111.3
H11C C111 H11D 109.2
O13 C112 O14 126.4(3)
O13 C112 N6 124.3(3)
O14 C112 N6 109.3(3)
O14 C113 C116 102.5(3)
O14 C113 C115 109.5(3)
C116 C113 C115 111.1(3)
O14 C113 C114 111.2(3)
C116 C113 C114 110.4(4)
C115 C113 C114 111.7(4)
C113 C114 H11E 109.5
C113 C114 H11F 109.5
H11E C114 H11F 109.5
C113 C114 H11G 109.5
H11E C114 H11G 109.5
H11F C114 H11G 109.5
C113 C115 H11H 109.5
C113 C115 H11I 109.5
H11H C115 H11I 109.5
C113 C115 H11J 109.5
H11H C115 H11J 109.5
H11I C115 H11J 109.5
C113 C116 H11K 109.5
C113 C116 H11L 109.5
H11K C116 H11L 109.5
C113 C116 H11M 109.5
H11K C116 H11M 109.5
H11L C116 H11M 109.5
C119 C117 C75 112.5(3)
C119 C117 C118 108.9(3)
C75 C117 C118 110.3(3)
C119 C117 C120 107.7(3)
C75 C117 C120 108.9(3)
C118 C117 C120 108.4(3)
C117 C118 H11N 109.5
C117 C118 H11O 109.5
H11N C118 H11O 109.5
C117 C118 H11P 109.5
H11N C118 H11P 109.5
H11O C118 H11P 109.5
C117 C119 H11Q 109.5
C117 C119 H11R 109.5
H11Q C119 H11R 109.5
C117 C119 H11S 109.5
H11Q C119 H11S 109.5
H11R C119 H11S 109.5
C117 C120 H12A 109.5
C117 C120 H12B 109.5
H12A C120 H12B 109.5
C117 C120 H12C 109.5
H12A C120 H12C 109.5
H12B C120 H12C 109.5
C124 C121 C123 111.8(4)
C124 C121 C82 110.9(3)
C123 C121 C82 113.4(3)
C124 C121 C122 106.1(4)
C123 C121 C122 107.5(3)
C82 C121 C122 106.7(3)
C121 C122 H12D 109.5
C121 C122 H12E 109.5
H12D C122 H12E 109.5
C121 C122 H12F 109.5
H12D C122 H12F 109.5
H12E C122 H12F 109.5
C121 C123 H12G 109.5
C121 C123 H12H 109.5
H12G C123 H12H 109.5
C121 C123 H12I 109.5
H12G C123 H12I 109.5
H12H C123 H12I 109.5
C121 C124 H12J 109.5
C121 C124 H12K 109.5
H12J C124 H12K 109.5
C121 C124 H12L 109.5
H12J C124 H12L 109.5
H12K C124 H12L 109.5
C128 C125 C126 108.4(3)
C128 C125 C89 109.8(3)
C126 C125 C89 112.5(3)
C128 C125 C127 109.6(3)
C126 C125 C127 107.8(3)
C89 C125 C127 108.7(2)
C125 C126 H12M 109.5
C125 C126 H12N 109.5
H12M C126 H12N 109.5
C125 C126 H12O 109.5
H12M C126 H12O 109.5
H12N C126 H12O 109.5
C125 C127 H12P 109.5
C125 C127 H12Q 109.5
H12P C127 H12Q 109.5
C125 C127 H12R 109.5
H12P C127 H12R 109.5
H12Q C127 H12R 109.5
C125 C128 H12S 109.5
C125 C128 H12T 109.5
H12S C128 H12T 109.5
C125 C128 H12U 109.5
H12S C128 H12U 109.5
H12T C128 H12U 109.5
O15 C129 H12V 109.5
O15 C129 H12W 109.5
H12V C129 H12W 109.5
O15 C129 H12$ 109.5
H12V C129 H12$ 109.5
H12W C129 H12$ 109.5
C129 O15 H15 109.5

loop_
_geom_bond_atom_site_label_1
_geom_bond_atom_site_label_2
_geom_bond_distance
N1 C3 1.436(4)
N1 C42 1.453(5)
N1 C41 1.454(4)
N2 C43 1.356(4)
N2 C4 1.422(4)
N2 H2 0.96(4)
N3 C48 1.368(4)
N3 C47 1.472(4)
N3 C44 1.473(4)
N4 C106 1.399(4)
N4 C67 1.421(4)
N4 C105 1.452(5)
N5 C107 1.348(4)
N5 C68 1.427(4)
N5 H5A 0.94(4)
N6 C112 1.373(4)
N6 C108 1.460(4)
N6 C111 1.473(5)
O1 C1 1.388(4)
O1 C29 1.437(4)
O2 C8 1.388(3)
O2 C32 1.425(5)
O3 C15 1.395(3)
O3 C35 1.435(3)
O4 C22 1.385(4)
O4 C38 1.427(11)
O4 C38' 1.447(8)
O5 C43 1.225(4)
O6 C48 1.207(4)
O7 C48 1.358(4)
O7 C49 1.482(4)
O8 C65 1.389(4)
O8 C93 1.451(4)
O9 C72 1.389(4)
O9 C96 1.438(4)
O10 C79 1.390(3)
O10 C99 1.431(3)
O11 C86 1.379(3)
O11 C102 1.452(4)
O12 C107 1.233(4)
O13 C112 1.215(4)
O14 C112 1.354(4)
O14 C113 1.478(4)
C1 C6 1.399(4)
C1 C2 1.404(4)
C2 C3 1.404(4)
C2 C28 1.526(4)
C3 C4 1.411(4)
C4 C5 1.388(4)
C5 C6 1.389(4)
C5 H5 0.9500
C6 C7 1.524(4)
C7 C9 1.523(4)
C7 H7A 0.9900
C7 H7B 0.9900
C8 C9 1.391(4)
C8 C13 1.404(4)
C9 C10 1.390(4)
C10 C11 1.386(4)
C10 H10 0.9500
C11 C12 1.400(4)
C11 C53 1.530(4)
C12 C13 1.398(4)
C12 H12 0.9500
C13 C14 1.516(4)
C14 C16 1.519(4)
C14 H14A 0.9900
C14 H14B 0.9900
C15 C20 1.396(4)
C15 C16 1.408(4)
C16 C17 1.384(4)
C17 C18 1.393(4)
C17 H17 0.9500
C18 C19 1.395(4)
C18 C57 1.533(4)
C19 C20 1.402(4)
C19 H19 0.9500
C20 C21 1.529(4)
C21 C23 1.517(4)
C21 H21A 0.9900
C21 H21B 0.9900
C22 C27 1.401(4)
C22 C23 1.414(4)
C23 C24 1.381(4)
C24 C25 1.402(5)
C24 H24 0.9500
C25 C26 1.397(4)
C25 C61 1.536(5)
C26 C27 1.394(4)
C26 H26 0.9500
C27 C28 1.521(4)
C28 H28A 0.9900
C28 H28B 0.9900
C29 C30 1.495(6)
C29 H29A 0.9900
C29 H29B 0.9900
C30 C31 1.533(6)
C30 H30A 0.9900
C30 H30B 0.9900
C31 H31A 0.9800
C31 H31B 0.9800
C31 H31C 0.9800
C32 C33 1.465(6)
C32 H32A 0.9900
C32 H32B 0.9900
C33 C34 1.537(7)
C33 H33A 0.9900
C33 H33B 0.9900
C34 H34A 0.9800
C34 H34B 0.9800
C34 H34C 0.9800
C35 C36 1.510(5)
C35 H35A 0.9900
C35 H35B 0.9900
C36 C37 1.521(5)
C36 H36A 0.9900
C36 H36B 0.9900
C37 H37A 0.9800
C37 H37B 0.9800
C37 H37C 0.9800
C38 C39 1.514(9)
C38 H38A 0.9900
C38 H38B 0.9900
C39 C40 1.537(10)
C39 H39A 0.9900
C39 H39B 0.9900
C40 H40A 0.9800
C40 H40B 0.9800
C40 H40C 0.9800
C38' C39' 1.512(7)
C38' H38C 0.9900
C38' H38D 0.9900
C39' C40' 1.546(9)
C39' H39C 0.9900
C39' H39D 0.9900
C40' H40D 0.9800
C40' H40E 0.9800
C40' H40F 0.9800
C41 H41A 0.9800
C41 H41B 0.9800
C41 H41C 0.9800
C42 H42A 0.9800
C42 H42B 0.9800
C42 H42C 0.9800
C43 C44 1.531(5)
C44 C45 1.550(5)
C44 H44 1.0000
C45 C46 1.530(5)
C45 H45A 0.9900
C45 H45B 0.9900
C46 C47 1.522(5)
C46 H46A 0.9900
C46 H46B 0.9900
C47 H47A 0.9900
C47 H47B 0.9900
C49 C51 1.510(6)
C49 C52 1.517(6)
C49 C50 1.526(5)
C50 H50A 0.9800
C50 H50B 0.9800
C50 H50C 0.9800
C51 H51A 0.9800
C51 H51B 0.9800
C51 H51C 0.9800
C52 H52A 0.9800
C52 H52B 0.9800
C52 H52C 0.9800
C53 C54 1.504(7)
C53 C55 1.511(8)
C53 C56 1.536(6)
C54 H54A 0.9800
C54 H54B 0.9800
C54 H54C 0.9800
C55 H55A 0.9800
C55 H55B 0.9800
C55 H55C 0.9800
C56 H56A 0.9800
C56 H56B 0.9800
C56 H56C 0.9800
C57 C60 1.533(4)
C57 C58 1.537(5)
C57 C59 1.538(4)
C58 H58A 0.9800
C58 H58B 0.9800
C58 H58C 0.9800
C59 H59A 0.9800
C59 H59B 0.9800
C59 H59C 0.9800
C60 H60A 0.9800
C60 H60B 0.9800
C60 H60C 0.9800
C61 C63 1.536(5)
C61 C64 1.536(5)
C61 C62 1.542(7)
C62 H62A 0.9800
C62 H62B 0.9800
C62 H62C 0.9800
C63 H63A 0.9800
C63 H63B 0.9800
C63 H63C 0.9800
C64 H64A 0.9800
C64 H64B 0.9800
C64 H64C 0.9800
C65 C70 1.397(4)
C65 C66 1.414(4)
C66 C67 1.401(4)
C66 C92 1.530(4)
C67 C68 1.415(4)
C68 C69 1.386(4)
C69 C70 1.388(4)
C69 H69 0.9500
C70 C71 1.535(4)
C71 C73 1.515(4)
C71 H71A 0.9900
C71 H71B 0.9900
C72 C73 1.399(4)
C72 C77 1.407(4)
C73 C74 1.402(4)
C74 C75 1.392(4)
C74 H74 0.9500
C75 C76 1.399(4)
C75 C117 1.538(4)
C76 C77 1.390(4)
C76 H76 0.9500
C77 C78 1.516(4)
C78 C80 1.524(4)
C78 H78A 0.9900
C78 H78B 0.9900
C79 C84 1.400(4)
C79 C80 1.409(4)
C80 C81 1.384(4)
C81 C82 1.398(4)
C81 H81 0.9500
C82 C83 1.395(4)
C82 C121 1.530(4)
C83 C84 1.404(4)
C83 H83 0.9500
C84 C85 1.523(4)
C85 C87 1.525(4)
C85 H85A 0.9900
C85 H85B 0.9900
C86 C91 1.396(4)
C86 C87 1.400(4)
C87 C88 1.391(4)
C88 C89 1.406(4)
C88 H88 0.9500
C89 C90 1.394(4)
C89 C125 1.536(4)
C90 C91 1.400(4)
C90 H90 0.9500
C91 C92 1.531(4)
C92 H92A 0.9900
C92 H92B 0.9900
C93 C94 1.505(5)
C93 H93A 0.9900
C93 H93B 0.9900
C94 C95 1.532(7)
C94 H94A 0.9900
C94 H94B 0.9900
C95 H95A 0.9800
C95 H95B 0.9800
C95 H95C 0.9800
C96 C97' 1.509(11)
C96 C97 1.538(7)
C96 H96A 0.9599
C96 H96B 0.9601
C96 H96C 0.9600
C96 H96D 0.9601
C97 C98 1.531(9)
C97 H97A 0.9900
C97 H97B 0.9900
C98 H98A 0.9800
C98 H98B 0.9800
C98 H98C 0.9800
C97' C98' 1.532(8)
C97' H97C 0.9900
C97' H97D 0.9900
C98' H98D 0.9800
C98' H98E 0.9800
C98' H98F 0.9800
C99 C100 1.507(5)
C99 H99A 0.9900
C99 H99B 0.9900
C100 C101 1.525(6)
C100 H10A 0.9900
C100 H10B 0.9900
C101 H10C 0.9800
C101 H10D 0.9800
C101 H10E 0.9800
C102 C103 1.511(4)
C102 H10F 0.9900
C102 H10G 0.9900
C103 C104 1.545(6)
C103 H10H 0.9900
C103 H10I 0.9900
C104 H10J 0.9800
C104 H10K 0.9800
C104 H10L 0.9800
C105 H10M 0.9800
C105 H10N 0.9800
C105 H10O 0.9800
C106 H10P 0.9800
C106 H10Q 0.9800
C106 H10R 0.9800
C107 C108 1.537(5)
C108 C109 1.543(6)
C108 H108 1.0000
C109 C110 1.536(6)
C109 H10S 0.9900
C109 H10T 0.9900
C110 C111 1.525(5)
C110 H11A 0.9900
C110 H11B 0.9900
C111 H11C 0.9900
C111 H11D 0.9900
C113 C116 1.518(6)
C113 C115 1.520(6)
C113 C114 1.526(5)
C114 H11E 0.9800
C114 H11F 0.9800
C114 H11G 0.9800
C115 H11H 0.9800
C115 H11I 0.9800
C115 H11J 0.9800
C116 H11K 0.9800
C116 H11L 0.9800
C116 H11M 0.9800
C117 C119 1.536(5)
C117 C118 1.540(5)
C117 C120 1.545(5)
C118 H11N 0.9800
C118 H11O 0.9800
C118 H11P 0.9800
C119 H11Q 0.9800
C119 H11R 0.9800
C119 H11S 0.9800
C120 H12A 0.9800
C120 H12B 0.9800
C120 H12C 0.9800
C121 C124 1.505(5)
C121 C123 1.513(5)
C121 C122 1.567(6)
C122 H12D 0.9800
C122 H12E 0.9800
C122 H12F 0.9800
C123 H12G 0.9800
C123 H12H 0.9800
C123 H12I 0.9800
C124 H12J 0.9800
C124 H12K 0.9800
C124 H12L 0.9800
C125 C128 1.526(5)
C125 C126 1.529(4)
C125 C127 1.546(5)
C126 H12M 0.9800
C126 H12N 0.9800
C126 H12O 0.9800
C127 H12P 0.9800
C127 H12Q 0.9800
C127 H12R 0.9800
C128 H12S 0.9800
C128 H12T 0.9800
C128 H12U 0.9800
C129 O15 1.394(11)
C129 H12V 0.9800
C129 H12W 0.9800
C129 H12$ 0.9800
O15 H15 0.8400

loop_
_geom_hbond_atom_site_label_D
_geom_hbond_atom_site_label_H
_geom_hbond_atom_site_label_A
_geom_hbond_distance_DH
_geom_hbond_distance_HA
_geom_hbond_distance_DA
_geom_hbond_angle_DHA
N2 H2 N3 0.96(4) 2.20(4) 2.699(4) 111(3)
N5 H5A N6 0.94(4) 2.17(4) 2.710(4) 115(3)
O15 H15 O12 0.84 2.04 2.861(6) 164.7

loop_
_geom_torsion_atom_site_label_1
_geom_torsion_atom_site_label_2
_geom_torsion_atom_site_label_3
_geom_torsion_atom_site_label_4
_geom_torsion
C29 O1 C1 C6 -86.7(3)
C29 O1 C1 C2 93.9(3)
O1 C1 C2 C3 -175.1(2)
C6 C1 C2 C3 5.5(4)
O1 C1 C2 C28 5.8(4)
C6 C1 C2 C28 -173.6(3)
C1 C2 C3 C4 -1.7(4)
C28 C2 C3 C4 177.4(3)
C1 C2 C3 N1 179.4(3)
C28 C2 C3 N1 -1.5(4)
C42 N1 C3 C2 -105.6(3)
C41 N1 C3 C2 112.9(3)
C42 N1 C3 C4 75.6(4)
C41 N1 C3 C4 -65.9(4)
C2 C3 C4 C5 -3.2(4)
N1 C3 C4 C5 175.6(3)
C2 C3 C4 N2 174.7(2)
N1 C3 C4 N2 -6.5(4)
C43 N2 C4 C5 -12.4(5)
C43 N2 C4 C3 169.7(3)
C3 C4 C5 C6 4.4(4)
N2 C4 C5 C6 -173.4(3)
C4 C5 C6 C1 -0.6(4)
C4 C5 C6 C7 -179.8(3)
O1 C1 C6 C5 176.2(2)
C2 C1 C6 C5 -4.4(4)
O1 C1 C6 C7 -4.6(4)
C2 C1 C6 C7 174.8(3)
C5 C6 C7 C9 59.5(3)
C1 C6 C7 C9 -119.8(3)
C32 O2 C8 C9 103.9(3)
C32 O2 C8 C13 -81.5(3)
O2 C8 C9 C10 180.0(3)
C13 C8 C9 C10 5.5(4)
O2 C8 C9 C7 4.5(4)
C13 C8 C9 C7 -170.0(3)
C6 C7 C9 C10 -99.2(3)
C6 C7 C9 C8 76.2(3)
C8 C9 C10 C11 -1.9(5)
C7 C9 C10 C11 173.6(3)
C9 C10 C11 C12 -1.8(5)
C9 C10 C11 C53 -177.9(3)
C10 C11 C12 C13 2.1(5)
C53 C11 C12 C13 178.1(3)
C11 C12 C13 C8 1.4(5)
C11 C12 C13 C14 -172.8(3)
O2 C8 C13 C12 -179.7(3)
C9 C8 C13 C12 -5.2(4)
O2 C8 C13 C14 -5.5(4)
C9 C8 C13 C14 169.0(3)
C12 C13 C14 C16 105.6(3)
C8 C13 C14 C16 -68.4(3)
C35 O3 C15 C20 -83.8(3)
C35 O3 C15 C16 98.6(3)
O3 C15 C16 C17 -179.4(2)
C20 C15 C16 C17 3.0(4)
O3 C15 C16 C14 6.0(4)
C20 C15 C16 C14 -171.5(3)
C13 C14 C16 C17 -57.6(4)
C13 C14 C16 C15 116.8(3)
C15 C16 C17 C18 -1.6(4)
C14 C16 C17 C18 173.0(3)
C16 C17 C18 C19 0.2(4)
C16 C17 C18 C57 -177.0(3)
C17 C18 C19 C20 -0.1(4)
C57 C18 C19 C20 176.9(3)
O3 C15 C20 C19 179.5(2)
C16 C15 C20 C19 -2.9(4)
O3 C15 C20 C21 -5.3(4)
C16 C15 C20 C21 172.3(3)
C18 C19 C20 C15 1.5(4)
C18 C19 C20 C21 -173.8(3)
C15 C20 C21 C23 -125.0(3)
C19 C20 C21 C23 50.2(4)
C38 O4 C22 C27 -108.9(6)
C38' O4 C22 C27 -75.1(5)
C38 O4 C22 C23 76.4(7)
C38' O4 C22 C23 110.2(4)
O4 C22 C23 C24 -179.5(3)
C27 C22 C23 C24 5.8(4)
O4 C22 C23 C21 6.0(4)
C27 C22 C23 C21 -168.7(3)
C20 C21 C23 C24 -102.6(3)
C20 C21 C23 C22 71.7(4)
C22 C23 C24 C25 -1.5(5)
C21 C23 C24 C25 172.9(3)
C23 C24 C25 C26 -1.5(5)
C23 C24 C25 C61 -177.9(3)
C24 C25 C26 C27 0.3(5)
C61 C25 C26 C27 176.5(3)
C25 C26 C27 C22 4.0(5)
C25 C26 C27 C28 -171.7(3)
O4 C22 C27 C26 178.3(3)
C23 C22 C27 C26 -7.0(4)
O4 C22 C27 C28 -6.0(4)
C23 C22 C27 C28 168.7(3)
C26 C27 C28 C2 108.4(3)
C22 C27 C28 C2 -67.2(4)
C3 C2 C28 C27 -70.3(4)
C1 C2 C28 C27 108.8(3)
C1 O1 C29 C30 172.1(3)
O1 C29 C30 C31 176.6(4)
C8 O2 C32 C33 -80.4(4)
O2 C32 C33 C34 -176.1(4)
C15 O3 C35 C36 -171.0(2)
O3 C35 C36 C37 71.8(4)
C22 O4 C38 C39 60.1(13)
C38' O4 C38 C39 -31.3(9)
O4 C38 C39 C40 -172.7(11)
C22 O4 C38' C39' -76.9(8)
C38 O4 C38' C39' 26.5(12)
O4 C38' C39' C40' -175.4(10)
C4 N2 C43 O5 -5.5(5)
C4 N2 C43 C44 175.9(3)
C48 N3 C44 C43 -93.6(3)
C47 N3 C44 C43 110.9(3)
C48 N3 C44 C45 145.3(3)
C47 N3 C44 C45 -10.2(3)
O5 C43 C44 N3 174.1(3)
N2 C43 C44 N3 -7.2(4)
O5 C43 C44 C45 -69.9(4)
N2 C43 C44 C45 108.9(3)
N3 C44 C45 C46 29.7(3)
C43 C44 C45 C46 -93.0(3)
C44 C45 C46 C47 -38.5(3)
C48 N3 C47 C46 -168.3(3)
C44 N3 C47 C46 -13.6(4)
C45 C46 C47 N3 32.0(3)
C49 O7 C48 O6 -5.9(5)
C49 O7 C48 N3 177.1(3)
C47 N3 C48 O6 162.8(3)
C44 N3 C48 O6 9.9(5)
C47 N3 C48 O7 -20.0(4)
C44 N3 C48 O7 -173.0(3)
C48 O7 C49 C51 -65.9(4)
C48 O7 C49 C52 176.2(3)
C48 O7 C49 C50 57.9(5)
C10 C11 C53 C54 -149.6(6)
C12 C11 C53 C54 34.6(7)
C10 C11 C53 C55 85.1(6)
C12 C11 C53 C55 -90.8(5)
C10 C11 C53 C56 -32.1(5)
C12 C11 C53 C56 152.0(4)
C17 C18 C57 C60 178.6(3)
C19 C18 C57 C60 1.6(4)
C17 C18 C57 C58 -60.8(4)
C19 C18 C57 C58 122.3(3)
C17 C18 C57 C59 59.4(4)
C19 C18 C57 C59 -117.5(3)
C26 C25 C61 C63 4.8(5)
C24 C25 C61 C63 -179.0(3)
C26 C25 C61 C64 126.4(4)
C24 C25 C61 C64 -57.4(5)
C26 C25 C61 C62 -114.5(4)
C24 C25 C61 C62 61.6(4)
C93 O8 C65 C70 -80.2(3)
C93 O8 C65 C66 100.8(3)
O8 C65 C66 C67 -172.2(2)
C70 C65 C66 C67 8.7(4)
O8 C65 C66 C92 10.3(4)
C70 C65 C66 C92 -168.8(3)
C65 C66 C67 C68 -1.9(4)
C92 C66 C67 C68 175.6(3)
C65 C66 C67 N4 177.1(3)
C92 C66 C67 N4 -5.4(4)
C106 N4 C67 C66 -85.8(5)
C105 N4 C67 C66 112.7(4)
C106 N4 C67 C68 93.2(4)
C105 N4 C67 C68 -68.3(4)
C66 C67 C68 C69 -6.3(4)
N4 C67 C68 C69 174.8(3)
C66 C67 C68 N5 172.7(3)
N4 C67 C68 N5 -6.3(4)
C107 N5 C68 C69 3.6(5)
C107 N5 C68 C67 -175.3(3)
C67 C68 C69 C70 7.7(4)
N5 C68 C69 C70 -171.1(3)
C68 C69 C70 C65 -0.9(4)
C68 C69 C70 C71 179.5(3)
O8 C65 C70 C69 173.5(2)
C66 C65 C70 C69 -7.4(4)
O8 C65 C70 C71 -6.9(4)
C66 C65 C70 C71 172.2(3)
C69 C70 C71 C73 54.1(4)
C65 C70 C71 C73 -125.4(3)
C96 O9 C72 C73 110.3(3)
C96 O9 C72 C77 -74.8(3)
O9 C72 C73 C74 -178.1(3)
C77 C72 C73 C74 7.1(4)
O9 C72 C73 C71 8.2(4)
C77 C72 C73 C71 -166.7(3)
C70 C71 C73 C72 85.4(3)
C70 C71 C73 C74 -88.1(3)
C72 C73 C74 C75 -3.0(4)
C71 C73 C74 C75 170.6(3)
C73 C74 C75 C76 -0.8(4)
C73 C74 C75 C117 -177.1(3)
C74 C75 C76 C77 0.6(4)
C117 C75 C76 C77 177.0(3)
C75 C76 C77 C72 3.3(4)
C75 C76 C77 C78 -165.7(3)
O9 C72 C77 C76 177.9(3)
C73 C72 C77 C76 -7.3(4)
O9 C72 C77 C78 -12.9(4)
C73 C72 C77 C78 161.9(3)
C76 C77 C78 C80 97.4(3)
C72 C77 C78 C80 -71.5(3)
C99 O10 C79 C84 -96.6(3)
C99 O10 C79 C80 86.3(3)
O10 C79 C80 C81 178.2(2)
C84 C79 C80 C81 1.1(4)
O10 C79 C80 C78 4.1(4)
C84 C79 C80 C78 -173.0(2)
C77 C78 C80 C81 -58.5(3)
C77 C78 C80 C79 115.5(3)
C79 C80 C81 C82 -0.5(4)
C78 C80 C81 C82 173.7(3)
C80 C81 C82 C83 -0.4(4)
C80 C81 C82 C121 -174.9(3)
C81 C82 C83 C84 0.6(4)
C121 C82 C83 C84 175.0(3)
O10 C79 C84 C83 -177.9(2)
C80 C79 C84 C83 -0.9(4)
O10 C79 C84 C85 -2.8(4)
C80 C79 C84 C85 174.3(3)
C82 C83 C84 C79 0.0(4)
C82 C83 C84 C85 -175.3(3)
C79 C84 C85 C87 -126.1(3)
C83 C84 C85 C87 49.0(4)
C102 O11 C86 C91 -91.1(3)
C102 O11 C86 C87 90.7(3)
O11 C86 C87 C88 -177.9(2)
C91 C86 C87 C88 4.0(4)
O11 C86 C87 C85 8.2(4)
C91 C86 C87 C85 -170.0(3)
C84 C85 C87 C88 -103.4(3)
C84 C85 C87 C86 70.3(3)
C86 C87 C88 C89 -0.1(4)
C85 C87 C88 C89 173.7(3)
C87 C88 C89 C90 -2.0(4)
C87 C88 C89 C125 -179.3(3)
C88 C89 C90 C91 0.4(4)
C125 C89 C90 C91 177.6(3)
O11 C86 C91 C90 176.4(2)
C87 C86 C91 C90 -5.5(4)
O11 C86 C91 C92 -6.4(4)
C87 C86 C91 C92 171.8(3)
C89 C90 C91 C86 3.3(4)
C89 C90 C91 C92 -173.9(3)
C67 C66 C92 C91 -68.2(3)
C65 C66 C92 C91 109.3(3)
C86 C91 C92 C66 -67.3(3)
C90 C91 C92 C66 109.8(3)
C65 O8 C93 C94 -173.2(3)
O8 C93 C94 C95 68.9(4)
C72 O9 C96 C97' -86.6(6)
C72 O9 C96 C97 -78.5(7)
O9 C96 C97 C98 -69.3(12)
C97' C96 C97 C98 -41(3)
O9 C96 C97' C98' 176.9(8)
C97 C96 C97' C98' 22(3)
C79 O10 C99 C100 172.3(3)
O10 C99 C100 C101 -69.7(4)
C86 O11 C102 C103 -175.6(3)
O11 C102 C103 C104 -177.3(3)
C68 N5 C107 O12 -9.3(6)
C68 N5 C107 C108 171.5(3)
C112 N6 C108 C107 -84.9(4)
C111 N6 C108 C107 107.7(3)
C112 N6 C108 C109 154.4(3)
C111 N6 C108 C109 -13.0(4)
O12 C107 C108 N6 166.6(3)
N5 C107 C108 N6 -14.2(5)
O12 C107 C108 C109 -78.0(5)
N5 C107 C108 C109 101.3(4)
N6 C108 C109 C110 30.4(4)
C107 C108 C109 C110 -91.1(3)
C108 C109 C110 C111 -37.4(4)
C112 N6 C111 C110 -176.4(3)
C108 N6 C111 C110 -10.0(4)
C109 C110 C111 N6 29.1(4)
C113 O14 C112 O13 -0.7(5)
C113 O14 C112 N6 179.5(3)
C108 N6 C112 O13 4.3(5)
C111 N6 C112 O13 170.0(3)
C108 N6 C112 O14 -175.9(3)
C111 N6 C112 O14 -10.2(5)
C112 O14 C113 C116 175.3(3)
C112 O14 C113 C115 -66.7(4)
C112 O14 C113 C114 57.2(4)
C74 C75 C117 C119 -1.5(4)
C76 C75 C117 C119 -177.7(3)
C74 C75 C117 C118 -123.4(4)
C76 C75 C117 C118 60.4(4)
C74 C75 C117 C120 117.8(3)
C76 C75 C117 C120 -58.4(4)
C83 C82 C121 C124 135.2(4)
C81 C82 C121 C124 -50.6(5)
C83 C82 C121 C123 8.5(5)
C81 C82 C121 C123 -177.3(3)
C83 C82 C121 C122 -109.7(4)
C81 C82 C121 C122 64.5(4)
C90 C89 C125 C128 122.3(3)
C88 C89 C125 C128 -60.6(4)
C90 C89 C125 C126 1.4(4)
C88 C89 C125 C126 178.6(3)
C90 C89 C125 C127 -117.8(3)
C88 C89 C125 C127 59.3(4)
